data_4315912
loop_
_publ_author_name
'Ching-Hui Huang'
'Jacob Hammell'
'S. James Ratnakar'
'A. Dean Sherry'
'Janet R. Morrow'

_publ_section_title
;
 Activation of a PARACEST Agent for MRI through Selective Outersphere
 Interactions with Phosphate Diesters
;
_journal_name_full 'Inorganic Chemistry'
_journal_page_first 5963
_journal_page_last 5970
_journal_paper_doi 10.1021/ic1004616
_journal_volume 49
_journal_year 2010
_chemical_absolute_configuration ad
_chemical_formula_moiety 'C20 H46 Eu N4 O5, 2(C12 H8 N2 O8 P), C F3 O3 S, C3 H8 O, 2(H2 O)'
_chemical_formula_sum 'C48 H74 Eu F3 N8 O27 P2 S'
_chemical_formula_weight 1498.11
_chemical_name_common ubjm01
_chemical_name_systematic
; 
 ? 
;
_space_group_IT_number 4
_symmetry_cell_setting monoclinic
_symmetry_space_group_name_Hall 'P 2yb'
_symmetry_space_group_name_H-M 'P 1 21 1'
_atom_sites_solution_hydrogens geom
_atom_sites_solution_primary direct
_atom_sites_solution_secondary difmap
_audit_creation_method SHELXL-97
_cell_angle_alpha 90.00
_cell_angle_beta 112.122(3)
_cell_angle_gamma 90.00
_cell_formula_units_Z 4
_cell_length_a 25.491(5)
_cell_length_b 9.8057(18)
_cell_length_c 27.192(5)
_cell_measurement_reflns_used 3833
_cell_measurement_temperature 100.0(1)
_cell_measurement_theta_max 26.98
_cell_measurement_theta_min 2.23
_cell_volume 6296(2)
_computing_cell_refinement 'SAINT (Bruker, 2009)'
_computing_data_collection 'APEX2 (Bruker, 2009)'
_computing_data_reduction 'SAINT (Bruker, 2009)'
_computing_molecular_graphics 'SHELXTL (Sheldrick, 2008)'
_computing_publication_material 'SHELXTL (Sheldrick, 2008)'
_computing_structure_refinement 'SHELXL-97 (Sheldrick, 2008)'
_computing_structure_solution 'SIR97 (Altomare et al., 1999)'
_diffrn_ambient_temperature 100.0(1)
_diffrn_measured_fraction_theta_full 0.999
_diffrn_measured_fraction_theta_max 0.999
_diffrn_measurement_device_type 'Bruker SMART APEX II CCD Platform'
_diffrn_measurement_method 'area detector, \w scans per \f'
_diffrn_radiation_monochromator graphite
_diffrn_radiation_source 'fine-focus sealed tube'
_diffrn_radiation_type MoK\a
_diffrn_radiation_wavelength 0.71073
_diffrn_reflns_av_R_equivalents 0.0803
_diffrn_reflns_av_sigmaI/netI 0.0787
_diffrn_reflns_limit_h_max 35
_diffrn_reflns_limit_h_min -35
_diffrn_reflns_limit_k_max 13
_diffrn_reflns_limit_k_min -13
_diffrn_reflns_limit_l_max 37
_diffrn_reflns_limit_l_min -37
_diffrn_reflns_number 136522
_diffrn_reflns_theta_full 29.57
_diffrn_reflns_theta_max 29.57
_diffrn_reflns_theta_min 1.39
_diffrn_standards_number 0
_exptl_absorpt_coefficient_mu 1.178
_exptl_absorpt_correction_T_max 0.9327
_exptl_absorpt_correction_T_min 0.7339
_exptl_absorpt_correction_type multi-scan
_exptl_absorpt_process_details 'SADABS (Sheldrick, 2008)'
_exptl_crystal_colour colorless
_exptl_crystal_density_diffrn 1.580
_exptl_crystal_density_method 'not measured'
_exptl_crystal_description plate
_exptl_crystal_F_000 3080
_exptl_crystal_size_max 0.28
_exptl_crystal_size_mid 0.12
_exptl_crystal_size_min 0.06
_refine_diff_density_max 1.931
_refine_diff_density_min -3.732
_refine_diff_density_rms 0.135
_refine_ls_abs_structure_details 'Flack H D (1983), 16689 Friedel pairs, Acta Cryst. A39, 876-881'
_refine_ls_abs_structure_Flack 0.042(9)
_refine_ls_extinction_method none
_refine_ls_goodness_of_fit_ref 1.161
_refine_ls_hydrogen_treatment constr
_refine_ls_matrix_type full
_refine_ls_number_parameters 1635
_refine_ls_number_reflns 35308
_refine_ls_number_restraints 93
_refine_ls_restrained_S_all 1.162
_refine_ls_R_factor_all 0.0932
_refine_ls_R_factor_gt 0.0763
_refine_ls_shift/su_max 0.001
_refine_ls_shift/su_mean 0.000
_refine_ls_structure_factor_coef Fsqd
_refine_ls_weighting_details 'calc w=1/[\s^2^(Fo^2^)+(0.0144P)^2^+31.8870P] where P=(Fo^2^+2Fc^2^)/3'
_refine_ls_weighting_scheme calc
_refine_ls_wR_factor_gt 0.1382
_refine_ls_wR_factor_ref 0.1440
_reflns_number_gt 29118
_reflns_number_total 35308
_reflns_threshold_expression >2sigma(I)
_cod_data_source_file ic1004616_si_001.cif
_cod_data_source_block ubjm01
_cod_database_code 4315912

loop_
_symmetry_equiv_pos_as_xyz
'x, y, z'
'-x, y+1/2, -z'

loop_
_atom_site_label
_atom_site_type_symbol
_atom_site_fract_x
_atom_site_fract_y
_atom_site_fract_z
_atom_site_U_iso_or_equiv
_atom_site_adp_type
_atom_site_occupancy
_atom_site_symmetry_multiplicity
_atom_site_calc_flag
_atom_site_refinement_flags
_atom_site_disorder_assembly
_atom_site_disorder_group
Eu1 Eu 0.303448(15) 0.23846(3) 0.444458(13) 0.02432(8) Uani 1 1 d . . .
O1 O 0.3317(2) 0.4698(5) 0.4663(2) 0.0272(11) Uani 1 1 d . . .
H1A H 0.3080 0.5300 0.4656 0.033 Uiso 1 1 d R . .
O2 O 0.2286(2) 0.3518(5) 0.3729(2) 0.0347(13) Uani 1 1 d . . .
H2A H 0.2007 0.3669 0.3815 0.042 Uiso 1 1 d R . .
O3 O 0.2281(2) 0.0936(5) 0.4423(2) 0.0338(12) Uani 1 1 d . . .
H3A H 0.2127 0.0878 0.4647 0.041 Uiso 1 1 d R . .
O4 O 0.3369(2) 0.2228(5) 0.54032(17) 0.0285(11) Uani 1 1 d . . .
H4A H 0.3244 0.2851 0.5541 0.034 Uiso 1 1 d R . .
O9 O 0.2388(2) 0.3443(6) 0.4809(2) 0.0334(13) Uani 1 1 d . . .
H9A H 0.2089 0.3845 0.4619 0.040 Uiso 1 1 d R . .
H9B H 0.2502 0.3931 0.5083 0.040 Uiso 1 1 d R . .
N1 N 0.4115(3) 0.3032(6) 0.4581(2) 0.0257(13) Uani 1 1 d . . .
N2 N 0.3193(3) 0.2825(7) 0.3539(2) 0.0338(16) Uani 1 1 d . . .
N3 N 0.2840(3) 0.0188(8) 0.3820(2) 0.0368(15) Uani 1 1 d . . .
N4 N 0.3755(3) 0.0437(7) 0.4895(2) 0.0265(14) Uani 1 1 d . . .
C1 C 0.4161(4) 0.3623(8) 0.4101(3) 0.0310(17) Uani 1 1 d . . .
H1B H 0.4562 0.3602 0.4136 0.037 Uiso 1 1 calc R . .
H1C H 0.4038 0.4587 0.4066 0.037 Uiso 1 1 calc R . .
C2 C 0.3807(4) 0.2855(8) 0.3614(3) 0.0342(18) Uani 1 1 d . . .
H2B H 0.3950 0.1908 0.3639 0.041 Uiso 1 1 calc R . .
H2C H 0.3845 0.3285 0.3299 0.041 Uiso 1 1 calc R . .
C3 C 0.2903(5) 0.1767(9) 0.3138(3) 0.046(2) Uani 1 1 d . . .
H3B H 0.3027 0.1841 0.2835 0.055 Uiso 1 1 calc R . .
H3C H 0.2489 0.1922 0.3002 0.055 Uiso 1 1 calc R . .
C4 C 0.3032(4) 0.0370(8) 0.3372(3) 0.0382(19) Uani 1 1 d . . .
H4B H 0.2843 -0.0314 0.3093 0.046 Uiso 1 1 calc R . .
H4C H 0.3445 0.0209 0.3499 0.046 Uiso 1 1 calc R . .
C5 C 0.3122(4) -0.1013(9) 0.4144(3) 0.039(2) Uani 1 1 d . . .
H5B H 0.3129 -0.1771 0.3906 0.047 Uiso 1 1 calc R . .
H5C H 0.2902 -0.1318 0.4357 0.047 Uiso 1 1 calc R . .
C6 C 0.3725(3) -0.0673(7) 0.4513(3) 0.0293(16) Uani 1 1 d . . .
H6B H 0.3904 -0.1502 0.4714 0.035 Uiso 1 1 calc R . .
H6C H 0.3945 -0.0398 0.4297 0.035 Uiso 1 1 calc R . .
C7 C 0.4350(3) 0.0934(7) 0.5131(3) 0.0262(16) Uani 1 1 d . . .
H7B H 0.4609 0.0140 0.5229 0.031 Uiso 1 1 calc R . .
H7C H 0.4403 0.1449 0.5459 0.031 Uiso 1 1 calc R . .
C8 C 0.4503(4) 0.1831(7) 0.4759(3) 0.0308(17) Uani 1 1 d . . .
H8B H 0.4897 0.2157 0.4939 0.037 Uiso 1 1 calc R . .
H8C H 0.4485 0.1292 0.4445 0.037 Uiso 1 1 calc R . .
C9 C 0.4286(3) 0.4049(8) 0.5018(3) 0.0253(16) Uani 1 1 d . . .
H9C H 0.4669 0.4393 0.5074 0.030 Uiso 1 1 calc R . .
H9D H 0.4305 0.3598 0.5350 0.030 Uiso 1 1 calc R . .
C10 C 0.3874(3) 0.5253(8) 0.4900(3) 0.0265(14) Uani 1 1 d . . .
H10C H 0.3945 0.5875 0.4640 0.032 Uiso 1 1 calc R . .
C11 C 0.3962(3) 0.6026(8) 0.5400(3) 0.0291(17) Uani 1 1 d . . .
H11A H 0.3694 0.6788 0.5320 0.044 Uiso 1 1 calc R . .
H11B H 0.4350 0.6377 0.5548 0.044 Uiso 1 1 calc R . .
H11C H 0.3898 0.5417 0.5658 0.044 Uiso 1 1 calc R . .
C12 C 0.2946(4) 0.4183(9) 0.3347(3) 0.037(2) Uani 1 1 d . . .
H12A H 0.2970 0.4367 0.2998 0.044 Uiso 1 1 calc R . .
H12B H 0.3169 0.4892 0.3598 0.044 Uiso 1 1 calc R . .
C13 C 0.2340(4) 0.4265(8) 0.3294(3) 0.040(2) Uani 1 1 d . . .
H13A H 0.2097 0.3824 0.2952 0.048 Uiso 1 1 calc R . .
C14 C 0.2148(5) 0.5713(9) 0.3296(4) 0.047(2) Uani 1 1 d . . .
H14A H 0.1749 0.5721 0.3256 0.070 Uiso 1 1 calc R . .
H14B H 0.2190 0.6215 0.3002 0.070 Uiso 1 1 calc R . .
H14C H 0.2378 0.6148 0.3633 0.070 Uiso 1 1 calc R . .
C15 C 0.2210(4) -0.0021(9) 0.3610(3) 0.045(2) Uani 1 1 d . . .
H15A H 0.2024 0.0741 0.3368 0.054 Uiso 1 1 calc R . .
H15B H 0.2117 -0.0875 0.3400 0.054 Uiso 1 1 calc R . .
C16 C 0.1976(3) -0.0099(9) 0.4038(4) 0.043(2) Uani 1 1 d . . .
H16A H 0.2048 -0.1022 0.4207 0.051 Uiso 1 1 calc R . .
C17 C 0.1349(4) 0.0198(12) 0.3812(4) 0.056(2) Uani 1 1 d . . .
H17A H 0.1200 0.0152 0.4096 0.084 Uiso 1 1 calc R . .
H17B H 0.1155 -0.0477 0.3538 0.084 Uiso 1 1 calc R . .
H17C H 0.1284 0.1112 0.3655 0.084 Uiso 1 1 calc R . .
C18 C 0.3574(3) -0.0095(7) 0.5325(3) 0.0266(16) Uani 1 1 d . . .
H18A H 0.3828 -0.0850 0.5513 0.032 Uiso 1 1 calc R . .
H18B H 0.3185 -0.0465 0.5162 0.032 Uiso 1 1 calc R . .
C19 C 0.3588(3) 0.1008(7) 0.5722(3) 0.0284(16) Uani 1 1 d . . .
H19A H 0.3987 0.1166 0.5972 0.034 Uiso 1 1 calc R . .
C20 C 0.3226(4) 0.0632(9) 0.6031(3) 0.037(2) Uani 1 1 d . . .
H20A H 0.3243 0.1363 0.6283 0.055 Uiso 1 1 calc R . .
H20B H 0.3366 -0.0218 0.6226 0.055 Uiso 1 1 calc R . .
H20C H 0.2833 0.0507 0.5786 0.055 Uiso 1 1 calc R . .
Eu2 Eu 0.298546(16) 0.51945(3) 0.954038(15) 0.02810(9) Uani 1 1 d . . .
O5 O 0.2728(2) 0.2985(5) 0.9140(2) 0.0346(13) Uani 1 1 d . . .
H5A H 0.2640 0.2336 0.9295 0.041 Uiso 1 1 d R . .
O6 O 0.3614(2) 0.3889(5) 1.0275(2) 0.0279(11) Uani 1 1 d . . .
H6A H 0.3470 0.3649 1.0492 0.033 Uiso 1 1 d R . .
O7 O 0.2866(2) 0.6419(5) 1.0244(2) 0.0324(12) Uani 1 1 d . . .
H7A H 0.2586 0.6499 1.0333 0.039 Uiso 1 1 d R . .
O8 O 0.1959(2) 0.5498(5) 0.9055(2) 0.0368(13) Uani 1 1 d . . .
H8A H 0.1774 0.4865 0.9123 0.044 Uiso 1 1 d R . .
O10 O 0.2422(2) 0.3965(6) 0.9958(2) 0.0302(12) Uani 1 1 d . . .
H10A H 0.2576 0.3460 1.0223 0.036 Uiso 1 1 d R . .
H10B H 0.2113 0.3575 0.9789 0.036 Uiso 1 1 d R . .
N5 N 0.3055(4) 0.4834(8) 0.8579(3) 0.047(2) Uani 1 1 d . . .
N6 N 0.4036(3) 0.4777(7) 0.9576(3) 0.0329(15) Uani 1 1 d . . .
N7 N 0.3668(3) 0.7268(7) 0.9936(3) 0.0295(13) Uani 1 1 d . . .
N8 N 0.2658(3) 0.7368(8) 0.8928(3) 0.0386(16) Uani 1 1 d . . .
C21 C 0.3603(4) 0.4230(8) 0.8632(4) 0.044(2) Uani 1 1 d . . .
H21A H 0.3655 0.4331 0.8291 0.053 Uiso 1 1 calc R . .
H21B H 0.3595 0.3243 0.8705 0.053 Uiso 1 1 calc R . .
C22 C 0.4097(4) 0.4864(8) 0.9064(4) 0.045(2) Uani 1 1 d . . .
H22A H 0.4449 0.4395 0.9087 0.054 Uiso 1 1 calc R . .
H22B H 0.4128 0.5834 0.8977 0.054 Uiso 1 1 calc R . .
C23 C 0.4439(3) 0.5748(8) 0.9949(4) 0.0353(19) Uani 1 1 d . . .
H23A H 0.4806 0.5705 0.9903 0.042 Uiso 1 1 calc R . .
H23B H 0.4505 0.5480 1.0318 0.042 Uiso 1 1 calc R . .
C24 C 0.4216(3) 0.7191(8) 0.9854(3) 0.0335(18) Uani 1 1 d . . .
H24A H 0.4495 0.7818 1.0103 0.040 Uiso 1 1 calc R . .
H24B H 0.4157 0.7472 0.9487 0.040 Uiso 1 1 calc R . .
C25 C 0.3375(3) 0.8574(7) 0.9687(3) 0.0335(18) Uani 1 1 d . . .
H25A H 0.3087 0.8807 0.9837 0.040 Uiso 1 1 calc R . .
H25B H 0.3655 0.9322 0.9776 0.040 Uiso 1 1 calc R . .
C26 C 0.3093(3) 0.8454(8) 0.9095(4) 0.0355(19) Uani 1 1 d . . .
H26A H 0.2913 0.9337 0.8949 0.043 Uiso 1 1 calc R . .
H26B H 0.3384 0.8261 0.8946 0.043 Uiso 1 1 calc R . .
C27 C 0.2532(4) 0.7035(9) 0.8368(3) 0.044(2) Uani 1 1 d . . .
H27A H 0.2499 0.7893 0.8166 0.053 Uiso 1 1 calc R . .
H27B H 0.2162 0.6563 0.8221 0.053 Uiso 1 1 calc R . .
C28 C 0.2979(4) 0.6140(9) 0.8288(3) 0.045(2) Uani 1 1 d . . .
H28A H 0.2868 0.5948 0.7904 0.054 Uiso 1 1 calc R . .
H28B H 0.3344 0.6636 0.8410 0.054 Uiso 1 1 calc R . .
C29 C 0.2585(5) 0.3897(9) 0.8293(4) 0.048(3) Uani 1 1 d . . .
H29A H 0.2607 0.3658 0.7948 0.057 Uiso 1 1 calc R . .
H29B H 0.2222 0.4376 0.8220 0.057 Uiso 1 1 calc R . .
C30 C 0.2589(5) 0.2600(9) 0.8594(4) 0.052(3) Uani 1 1 d . . .
H30A H 0.2886 0.1970 0.8569 0.063 Uiso 1 1 calc R . .
C31 C 0.2011(5) 0.1890(12) 0.8371(4) 0.070(4) Uani 1 1 d . . .
H31A H 0.2024 0.1053 0.8572 0.105 Uiso 1 1 calc R . .
H31B H 0.1919 0.1662 0.7996 0.105 Uiso 1 1 calc R . .
H31C H 0.1720 0.2500 0.8401 0.105 Uiso 1 1 calc R . .
C32 C 0.4186(3) 0.3380(8) 0.9795(4) 0.0339(19) Uani 1 1 d . . .
H32A H 0.4582 0.3185 0.9836 0.041 Uiso 1 1 calc R . .
H32B H 0.3939 0.2718 0.9536 0.041 Uiso 1 1 calc R . .
C33 C 0.4130(3) 0.3172(8) 1.0321(4) 0.0346(19) Uani 1 1 d . . .
H33A H 0.4462 0.3580 1.0613 0.042 Uiso 1 1 calc R . .
C34 C 0.4087(4) 0.1692(9) 1.0420(4) 0.040(2) Uani 1 1 d . . .
H34A H 0.4054 0.1566 1.0765 0.060 Uiso 1 1 calc R . .
H34B H 0.4428 0.1223 1.0421 0.060 Uiso 1 1 calc R . .
H34C H 0.3753 0.1310 1.0139 0.060 Uiso 1 1 calc R . .
C35 C 0.3785(3) 0.7333(9) 1.0508(3) 0.0317(16) Uani 1 1 d . . .
H35A H 0.4000 0.8178 1.0655 0.038 Uiso 1 1 calc R . .
H35B H 0.4027 0.6549 1.0686 0.038 Uiso 1 1 calc R . .
C36 C 0.3265(3) 0.7314(9) 1.0635(3) 0.0317(16) Uani 1 1 d . . .
H36A H 0.3103 0.8255 1.0596 0.038 Uiso 1 1 calc R . .
C37 C 0.3387(4) 0.6800(9) 1.1197(3) 0.039(2) Uani 1 1 d . . .
H37A H 0.3036 0.6800 1.1265 0.058 Uiso 1 1 calc R . .
H37B H 0.3665 0.7400 1.1453 0.058 Uiso 1 1 calc R . .
H37C H 0.3539 0.5871 1.1234 0.058 Uiso 1 1 calc R . .
C38 C 0.2144(4) 0.7849(8) 0.9000(4) 0.045(2) Uani 1 1 d . . .
H38A H 0.1995 0.8660 0.8773 0.054 Uiso 1 1 calc R . .
H38B H 0.2245 0.8133 0.9374 0.054 Uiso 1 1 calc R . .
C39 C 0.1684(4) 0.6785(8) 0.8865(3) 0.038(2) Uani 1 1 d . . .
H39A H 0.1484 0.6740 0.8471 0.046 Uiso 1 1 calc R . .
C40 C 0.1257(4) 0.7089(8) 0.9118(4) 0.042(2) Uani 1 1 d . . .
H40A H 0.0967 0.6374 0.9020 0.063 Uiso 1 1 calc R . .
H40B H 0.1077 0.7973 0.8991 0.063 Uiso 1 1 calc R . .
H40C H 0.1450 0.7115 0.9505 0.063 Uiso 1 1 calc R . .
S1 S 0.45360(8) 0.79093(19) 0.36762(8) 0.0265(4) Uani 1 1 d . . .
O11 O 0.4365(3) 0.9316(6) 0.3598(2) 0.0381(14) Uani 1 1 d . . .
O12 O 0.4391(2) 0.7210(6) 0.4072(2) 0.0330(12) Uani 1 1 d . . .
O13 O 0.5094(2) 0.7615(6) 0.3685(2) 0.0336(13) Uani 1 1 d . . .
C41 C 0.4068(4) 0.7125(9) 0.3056(3) 0.039(2) Uani 1 1 d . . .
F1 F 0.4159(2) 0.5780(5) 0.3061(2) 0.0475(13) Uani 1 1 d . . .
F2 F 0.4133(2) 0.7631(6) 0.26369(18) 0.0522(15) Uani 1 1 d . . .
F3 F 0.3523(2) 0.7260(7) 0.2994(2) 0.0554(14) Uani 1 1 d . . .
S2 S 0.42985(9) -0.0292(2) 0.86577(8) 0.0341(4) Uani 1 1 d . . .
O14 O 0.4180(3) -0.1710(6) 0.8600(3) 0.0543(19) Uani 1 1 d . . .
O15 O 0.4861(2) 0.0035(8) 0.8666(2) 0.0487(17) Uani 1 1 d . . .
O16 O 0.4122(3) 0.0384(7) 0.9030(2) 0.0487(17) Uani 1 1 d . . .
C42 C 0.3840(4) 0.0375(11) 0.8030(4) 0.047(2) Uani 1 1 d . . .
F4 F 0.3908(4) 0.1719(7) 0.7994(3) 0.087(2) Uani 1 1 d . . .
F5 F 0.3302(2) 0.0152(11) 0.7952(2) 0.088(2) Uani 1 1 d . . .
F6 F 0.3925(3) -0.0190(7) 0.7619(2) 0.0631(18) Uani 1 1 d . . .
P1 P 0.10648(9) 0.5222(3) 0.39702(8) 0.0393(5) Uani 1 1 d . . .
O17 O 0.1335(3) 0.6531(6) 0.4176(2) 0.0400(15) Uani 1 1 d . . .
O18 O 0.1414(2) 0.4000(6) 0.3999(2) 0.0391(14) Uani 1 1 d . . .
O19 O 0.0658(2) 0.5335(6) 0.3350(2) 0.0393(13) Uani 1 1 d . . .
O20 O 0.0629(3) 0.4926(6) 0.4256(2) 0.0390(14) Uani 1 1 d . . .
O21 O -0.1220(4) 0.9721(12) 0.2414(4) 0.105(4) Uani 1 1 d . . .
O22 O -0.0591(4) 1.0341(9) 0.2054(4) 0.086(3) Uani 1 1 d . . .
O23 O -0.1021(4) 0.0378(10) 0.4402(4) 0.085(3) Uani 1 1 d . . .
O24 O -0.0727(3) -0.0548(8) 0.3810(4) 0.083(3) Uani 1 1 d . . .
N9 N -0.0781(3) 0.9658(10) 0.2372(3) 0.056(2) Uani 1 1 d U . .
N10 N -0.0726(4) 0.0386(10) 0.4118(4) 0.065(3) Uani 1 1 d . . .
C43 C 0.0317(3) 0.6455(8) 0.3143(3) 0.0272(16) Uani 1 1 d . . .
C44 C -0.0207(4) 0.6542(11) 0.3173(4) 0.054(3) Uani 1 1 d . . .
H44A H -0.0327 0.5884 0.3365 0.065 Uiso 1 1 calc R . .
C45 C -0.0557(4) 0.7616(13) 0.2916(4) 0.063(3) Uani 1 1 d . . .
H45A H -0.0924 0.7685 0.2928 0.075 Uiso 1 1 calc R . .
C46 C -0.0388(4) 0.8549(10) 0.2653(3) 0.044(2) Uani 1 1 d . . .
C47 C 0.0144(4) 0.8468(9) 0.2630(4) 0.046(2) Uani 1 1 d . . .
H47A H 0.0264 0.9141 0.2444 0.056 Uiso 1 1 calc R . .
C48 C 0.0502(3) 0.7396(11) 0.2881(3) 0.0392(19) Uani 1 1 d . . .
H48A H 0.0869 0.7326 0.2869 0.047 Uiso 1 1 calc R . .
C49 C 0.0298(4) 0.3760(10) 0.4195(4) 0.042(2) Uani 1 1 d . . .
C50 C 0.0268(4) 0.2745(9) 0.3844(4) 0.048(2) Uani 1 1 d . . .
H50C H 0.0476 0.2803 0.3619 0.058 Uiso 1 1 calc R . .
C51 C -0.0076(4) 0.1613(10) 0.3821(4) 0.051(3) Uani 1 1 d . . .
H51C H -0.0101 0.0880 0.3585 0.061 Uiso 1 1 calc R . .
C52 C -0.0363(4) 0.1588(10) 0.4133(4) 0.051(3) Uani 1 1 d . . .
C53 C -0.0390(4) 0.2661(12) 0.4457(4) 0.058(3) Uani 1 1 d . . .
H53B H -0.0638 0.2637 0.4644 0.069 Uiso 1 1 calc R . .
C54 C -0.0044(4) 0.3751(10) 0.4494(4) 0.047(2) Uani 1 1 d . . .
H54B H -0.0035 0.4495 0.4721 0.057 Uiso 1 1 calc R . .
P2 P 0.28857(10) 0.5599(2) 0.60190(8) 0.0378(5) Uani 1 1 d . . .
O25 O 0.2966(3) 0.4208(7) 0.5844(2) 0.0486(18) Uani 1 1 d . . .
O26 O 0.2597(3) 0.6653(7) 0.5625(2) 0.0507(18) Uani 1 1 d . . .
O27 O 0.3481(2) 0.6240(6) 0.6391(2) 0.0367(14) Uani 1 1 d . . .
O28 O 0.2569(2) 0.5375(6) 0.6427(2) 0.0416(14) Uani 1 1 d . . .
O29 O 0.5149(3) 0.4593(8) 0.8655(2) 0.0490(17) Uani 1 1 d . . .
O30 O 0.5298(3) 0.2942(9) 0.8189(3) 0.067(2) Uani 1 1 d . . .
O31 O 0.1281(4) 0.9153(13) 0.7414(4) 0.104(4) Uani 1 1 d . . .
O32 O 0.1655(5) 1.0733(13) 0.7089(4) 0.094(4) Uani 1 1 d . . .
N11 N 0.5056(3) 0.3994(9) 0.8229(3) 0.0420(19) Uani 1 1 d . . .
N12 N 0.1552(5) 0.9522(14) 0.7179(5) 0.069(3) Uani 1 1 d . . .
C55 C 0.3854(3) 0.5617(8) 0.6848(3) 0.0283(16) Uani 1 1 d . . .
C56 C 0.3984(3) 0.6301(8) 0.7318(3) 0.0317(17) Uani 1 1 d . . .
H56A H 0.3802 0.7140 0.7327 0.038 Uiso 1 1 calc R . .
C57 C 0.4376(3) 0.5779(9) 0.7774(3) 0.0320(17) Uani 1 1 d . . .
H57A H 0.4472 0.6245 0.8102 0.038 Uiso 1 1 calc R . .
C58 C 0.4626(3) 0.4560(10) 0.7743(3) 0.0368(19) Uani 1 1 d . . .
C59 C 0.4508(3) 0.3871(9) 0.7274(3) 0.0328(18) Uani 1 1 d . . .
H59A H 0.4697 0.3041 0.7266 0.039 Uiso 1 1 calc R . .
C60 C 0.4115(3) 0.4400(9) 0.6819(3) 0.0327(18) Uani 1 1 d . . .
H60A H 0.4023 0.3940 0.6489 0.039 Uiso 1 1 calc R . .
C61 C 0.2331(3) 0.6418(11) 0.6607(3) 0.037(2) Uani 1 1 d . . .
C62 C 0.2483(4) 0.7788(10) 0.6601(4) 0.046(2) Uani 1 1 d . . .
H62A H 0.2762 0.8027 0.6464 0.055 Uiso 1 1 calc R . .
C63 C 0.2235(4) 0.8780(12) 0.6790(4) 0.056(3) Uani 1 1 d . . .
H63A H 0.2345 0.9706 0.6789 0.067 Uiso 1 1 calc R . .
C64 C 0.1838(4) 0.8440(12) 0.6976(4) 0.046(3) Uani 1 1 d . . .
C65 C 0.1681(4) 0.7157(15) 0.7005(4) 0.057(3) Uani 1 1 d . . .
H65A H 0.1406 0.6951 0.7152 0.069 Uiso 1 1 calc R . .
C66 C 0.1933(4) 0.6107(12) 0.6813(4) 0.051(3) Uani 1 1 d . . .
H66A H 0.1825 0.5185 0.6826 0.061 Uiso 1 1 calc R . .
P3 P 0.30931(8) 0.1750(2) 1.11203(8) 0.0263(4) Uani 1 1 d . . .
O33 O 0.3167(2) 0.3149(5) 1.0954(2) 0.0290(12) Uani 1 1 d . . .
O34 O 0.2810(2) 0.0705(5) 1.0716(2) 0.0318(12) Uani 1 1 d . . .
O35 O 0.3693(2) 0.1117(5) 1.1487(2) 0.0258(11) Uani 1 1 d . . .
O36 O 0.2780(2) 0.1927(5) 1.1532(2) 0.0331(12) Uani 1 1 d . . .
O37 O 0.5307(3) 0.3265(8) 1.3705(3) 0.059(2) Uani 1 1 d . . .
O38 O 0.5506(3) 0.4682(8) 1.3204(3) 0.059(2) Uani 1 1 d . . .
O39 O 0.1677(5) -0.3236(13) 1.2051(4) 0.087(4) Uani 1 1 d . . .
O40 O 0.1194(4) -0.1684(14) 1.2235(4) 0.112(4) Uani 1 1 d . . .
N13 N 0.5248(3) 0.3689(9) 1.3263(3) 0.0367(17) Uani 1 1 d . . .
N14 N 0.1576(5) -0.2047(17) 1.2100(4) 0.079(4) Uani 1 1 d . . .
C67 C 0.4078(3) 0.1791(8) 1.1920(3) 0.0273(16) Uani 1 1 d . . .
C68 C 0.4221(3) 0.1170(8) 1.2412(3) 0.0269(15) Uani 1 1 d . . .
H68A H 0.4056 0.0320 1.2441 0.032 Uiso 1 1 calc R . .
C69 C 0.4602(3) 0.1791(9) 1.2856(3) 0.0348(18) Uani 1 1 d . . .
H69A H 0.4701 0.1385 1.3196 0.042 Uiso 1 1 calc R . .
C70 C 0.4839(3) 0.3021(9) 1.2797(3) 0.0309(17) Uani 1 1 d . . .
C71 C 0.4715(3) 0.3635(8) 1.2310(3) 0.0279(16) Uani 1 1 d . . .
H71A H 0.4892 0.4466 1.2279 0.033 Uiso 1 1 calc R . .
C72 C 0.4322(3) 0.2999(8) 1.1863(3) 0.0280(16) Uani 1 1 d . . .
H72A H 0.4223 0.3401 1.1523 0.034 Uiso 1 1 calc R . .
C73 C 0.2506(3) 0.0899(10) 1.1681(3) 0.0331(19) Uani 1 1 d . . .
C74 C 0.2056(3) 0.1307(11) 1.1821(3) 0.040(2) Uani 1 1 d . . .
H74A H 0.1956 0.2242 1.1810 0.048 Uiso 1 1 calc R . .
C75 C 0.1764(3) 0.0347(14) 1.1973(3) 0.049(3) Uani 1 1 d . . .
H75A H 0.1465 0.0601 1.2083 0.059 Uiso 1 1 calc R . .
C76 C 0.1911(4) -0.1017(12) 1.1964(3) 0.049(3) Uani 1 1 d . . .
C77 C 0.2362(4) -0.1438(12) 1.1842(3) 0.048(2) Uani 1 1 d . . .
H77A H 0.2459 -0.2377 1.1855 0.057 Uiso 1 1 calc R . .
C78 C 0.2671(4) -0.0463(10) 1.1700(3) 0.040(2) Uani 1 1 d . . .
H78A H 0.2988 -0.0715 1.1617 0.048 Uiso 1 1 calc R . .
P4 P 0.10208(9) 0.2184(2) 0.91944(8) 0.0338(5) Uani 1 1 d . . .
O41 O 0.1288(2) 0.0885(6) 0.9416(2) 0.0357(13) Uani 1 1 d . . .
O42 O 0.1362(2) 0.3452(6) 0.9268(2) 0.0384(14) Uani 1 1 d . . .
O43 O 0.0683(2) 0.2059(5) 0.8565(2) 0.0361(13) Uani 1 1 d . . .
O44 O 0.0525(2) 0.2401(6) 0.9414(2) 0.0359(12) Uani 1 1 d . . .
O45 O -0.1167(4) -0.2323(12) 0.7510(3) 0.097(4) Uani 1 1 d . . .
O46 O -0.0519(4) -0.3152(9) 0.7323(4) 0.110(5) Uani 1 1 d . . .
O47 O -0.0863(3) 0.7802(7) 0.8822(3) 0.058(2) Uani 1 1 d . . .
O48 O -0.1168(4) 0.6999(8) 0.9410(3) 0.066(2) Uani 1 1 d . . .
N15 N -0.0662(4) -0.2294(10) 0.7523(3) 0.062(3) Uani 1 1 d U . .
N16 N -0.0882(3) 0.6926(8) 0.9146(3) 0.046(2) Uani 1 1 d . . .
C79 C 0.0354(3) 0.0932(7) 0.8334(3) 0.0264(16) Uani 1 1 d . . .
C80 C -0.0196(4) 0.0807(11) 0.8330(4) 0.046(2) Uani 1 1 d . . .
H80A H -0.0329 0.1470 0.8510 0.056 Uiso 1 1 calc R . .
C81 C -0.0543(4) -0.0227(12) 0.8076(4) 0.053(3) Uani 1 1 d . . .
H81A H -0.0918 -0.0307 0.8068 0.064 Uiso 1 1 calc R . .
C82 C -0.0314(3) -0.1176(8) 0.7826(3) 0.0315(18) Uani 1 1 d . . .
C83 C 0.0219(3) -0.1097(10) 0.7822(4) 0.042(2) Uani 1 1 d . . .
H83A H 0.0353 -0.1763 0.7645 0.050 Uiso 1 1 calc R . .
C84 C 0.0560(3) -0.0005(10) 0.8088(3) 0.038(2) Uani 1 1 d . . .
H84A H 0.0935 0.0079 0.8096 0.045 Uiso 1 1 calc R . .
C85 C 0.0187(3) 0.3548(8) 0.9333(3) 0.0271(16) Uani 1 1 d U . .
C86 C -0.0091(3) 0.3729(11) 0.9678(4) 0.042(2) Uani 1 1 d . . .
H86A H -0.0040 0.3091 0.9955 0.050 Uiso 1 1 calc R . .
C87 C -0.0444(4) 0.4843(10) 0.9617(4) 0.053(3) Uani 1 1 d . . .
H87A H -0.0638 0.4973 0.9851 0.064 Uiso 1 1 calc R . .
C88 C -0.0510(3) 0.5757(8) 0.9217(4) 0.037(2) Uani 1 1 d . . .
C89 C -0.0225(4) 0.5581(8) 0.8871(4) 0.045(2) Uani 1 1 d . . .
H89A H -0.0262 0.6237 0.8603 0.053 Uiso 1 1 calc R . .
C90 C 0.0108(3) 0.4460(9) 0.8922(4) 0.040(2) Uani 1 1 d . . .
H90A H 0.0285 0.4304 0.8677 0.048 Uiso 1 1 calc R . .
O49 O 0.2562(2) 0.6623(6) 0.4636(2) 0.0318(12) Uani 1 1 d . . .
H49A H 0.2206 0.6594 0.4501 0.038 Uiso 1 1 d R . .
H49B H 0.2575 0.6628 0.4949 0.038 Uiso 1 1 d R . .
O50 O 0.1538(2) 0.8057(6) 0.5125(3) 0.0473(16) Uani 1 1 d . . .
H50A H 0.1477 0.7615 0.4844 0.057 Uiso 1 1 d R . .
H50B H 0.1848 0.7651 0.5273 0.057 Uiso 1 1 d R . .
O51 O 0.2457(2) 0.0939(5) 0.9621(2) 0.0316(12) Uani 1 1 d . . .
H51A H 0.2566 0.0866 0.9953 0.038 Uiso 1 1 d R . .
H51B H 0.2108 0.0921 0.9559 0.038 Uiso 1 1 d R . .
O52 O 0.1770(2) -0.0744(6) 1.0350(3) 0.0438(16) Uani 1 1 d . . .
H52A H 0.2079 -0.0318 1.0459 0.053 Uiso 1 1 d R . .
H52B H 0.1626 -0.0266 1.0075 0.053 Uiso 1 1 d R . .
O53 O 0.1802(3) 0.0765(6) 0.5127(3) 0.0505(17) Uani 1 1 d D . .
H53A H 0.1723 -0.0067 0.5126 0.061 Uiso 1 1 d R A .
C91 C 0.1533(10) 0.1763(18) 0.5352(9) 0.081(5) Uani 0.47(2) 1 d PDU A 1
H91 H 0.1316 0.2480 0.5095 0.098 Uiso 0.47(2) 1 calc PR A 1
C92 C 0.1190(15) 0.104(3) 0.5628(15) 0.123(6) Uani 0.47(2) 1 d PDU A 1
H92A H 0.0860 0.0599 0.5362 0.185 Uiso 0.47(2) 1 calc PR A 1
H92B H 0.1064 0.1705 0.5829 0.185 Uiso 0.47(2) 1 calc PR A 1
H92C H 0.1426 0.0347 0.5872 0.185 Uiso 0.47(2) 1 calc PR A 1
C93 C 0.1992(15) 0.234(4) 0.5857(12) 0.123(6) Uani 0.47(2) 1 d PD A 1
H93A H 0.2264 0.2871 0.5761 0.185 Uiso 0.47(2) 1 calc PR A 1
H93B H 0.2189 0.1584 0.6091 0.185 Uiso 0.47(2) 1 calc PR A 1
H93C H 0.1816 0.2926 0.6043 0.185 Uiso 0.47(2) 1 calc PR A 1
C91' C 0.1440(8) 0.1743(17) 0.5250(8) 0.081(5) Uani 0.53(2) 1 d PD A 5
H91' H 0.1386 0.2611 0.5044 0.098 Uiso 0.53(2) 1 calc PR A 5
C92' C 0.0887(8) 0.104(3) 0.5190(14) 0.123(6) Uani 0.53(2) 1 d PD A 5
H92D H 0.0679 0.0813 0.4816 0.185 Uiso 0.53(2) 1 calc PR A 5
H92E H 0.0658 0.1654 0.5312 0.185 Uiso 0.53(2) 1 calc PR A 5
H92F H 0.0969 0.0205 0.5403 0.185 Uiso 0.53(2) 1 calc PR A 5
C93' C 0.1665(14) 0.196(3) 0.5853(9) 0.123(6) Uani 0.53(2) 1 d PD A 5
H93D H 0.2031 0.2431 0.5967 0.185 Uiso 0.53(2) 1 calc PR A 5
H93E H 0.1714 0.1074 0.6032 0.185 Uiso 0.53(2) 1 calc PR A 5
H93F H 0.1395 0.2513 0.5945 0.185 Uiso 0.53(2) 1 calc PR A 5
O54 O 0.1997(2) 0.6653(6) 1.0519(3) 0.0550(19) Uani 1 1 d D . .
H54A H 0.1923 0.7487 1.0462 0.066 Uiso 1 1 d R B .
C94 C 0.1656(6) 0.5552(13) 1.0600(6) 0.051(4) Uani 0.530(12) 1 d PD B 1
H94 H 0.1595 0.4780 1.0344 0.061 Uiso 0.530(12) 1 calc PR B 1
C95 C 0.1108(6) 0.6137(19) 1.0614(9) 0.049(4) Uani 0.530(12) 1 d PD B 1
H95A H 0.0877 0.6500 1.0263 0.073 Uiso 0.530(12) 1 calc PR B 1
H95B H 0.1197 0.6872 1.0878 0.073 Uiso 0.530(12) 1 calc PR B 1
H95C H 0.0898 0.5417 1.0711 0.073 Uiso 0.530(12) 1 calc PR B 1
C96 C 0.1946(10) 0.513(3) 1.1181(8) 0.070(7) Uani 0.530(12) 1 d PD B 1
H96A H 0.2309 0.4693 1.1234 0.104 Uiso 0.530(12) 1 calc PR B 1
H96B H 0.1703 0.4482 1.1273 0.104 Uiso 0.530(12) 1 calc PR B 1
H96C H 0.2010 0.5935 1.1409 0.104 Uiso 0.530(12) 1 calc PR B 1
C94' C 0.1649(6) 0.6147(15) 1.0800(6) 0.051(4) Uani 0.470(12) 1 d PD B 5
H94' H 0.1596 0.6819 1.1054 0.061 Uiso 0.470(12) 1 calc PR B 5
C95' C 0.1097(6) 0.562(2) 1.0387(9) 0.049(4) Uani 0.470(12) 1 d PD B 5
H95D H 0.0879 0.6388 1.0177 0.073 Uiso 0.470(12) 1 calc PR B 5
H95E H 0.0875 0.5168 1.0566 0.073 Uiso 0.470(12) 1 calc PR B 5
H95F H 0.1180 0.4970 1.0153 0.073 Uiso 0.470(12) 1 calc PR B 5
C96' C 0.1917(11) 0.480(2) 1.1057(11) 0.070(7) Uani 0.470(12) 1 d PD B 5
H96D H 0.2284 0.4987 1.1340 0.104 Uiso 0.470(12) 1 calc PR B 5
H96E H 0.1969 0.4213 1.0789 0.104 Uiso 0.470(12) 1 calc PR B 5
H96F H 0.1668 0.4352 1.1207 0.104 Uiso 0.470(12) 1 calc PR B 5

loop_
_atom_site_aniso_label
_atom_site_aniso_U_11
_atom_site_aniso_U_22
_atom_site_aniso_U_33
_atom_site_aniso_U_23
_atom_site_aniso_U_13
_atom_site_aniso_U_12
Eu1 0.02901(18) 0.01776(16) 0.02324(15) 0.00144(15) 0.00648(14) 0.00734(15)
O1 0.028(3) 0.017(2) 0.037(3) 0.000(2) 0.013(2) 0.0053(19)
O2 0.038(3) 0.031(3) 0.029(3) 0.003(2) 0.006(2) 0.014(2)
O3 0.035(3) 0.028(3) 0.034(3) 0.001(2) 0.007(2) 0.003(2)
O4 0.033(3) 0.026(3) 0.026(2) 0.005(2) 0.011(2) 0.016(2)
O9 0.032(3) 0.029(3) 0.035(3) -0.006(2) 0.008(3) 0.005(2)
N1 0.040(4) 0.017(3) 0.027(3) 0.000(2) 0.020(3) 0.001(3)
N2 0.046(4) 0.028(4) 0.022(3) 0.002(2) 0.007(3) 0.013(3)
N3 0.048(4) 0.019(3) 0.032(3) -0.003(3) 0.002(3) 0.006(3)
N4 0.029(3) 0.027(4) 0.023(3) -0.002(2) 0.009(3) 0.002(3)
C1 0.043(5) 0.027(4) 0.031(4) -0.001(3) 0.024(4) 0.002(3)
C2 0.048(5) 0.025(4) 0.033(4) 0.001(3) 0.019(4) 0.009(3)
C3 0.069(7) 0.036(5) 0.026(4) 0.001(4) 0.011(4) 0.018(4)
C4 0.050(5) 0.026(4) 0.033(4) -0.006(3) 0.009(4) 0.006(4)
C5 0.049(5) 0.027(4) 0.038(5) 0.005(3) 0.013(4) 0.016(4)
C6 0.030(4) 0.019(3) 0.037(4) 0.000(3) 0.011(3) 0.007(3)
C7 0.026(4) 0.020(4) 0.029(4) 0.003(3) 0.006(3) 0.010(3)
C8 0.048(5) 0.015(3) 0.037(4) 0.000(3) 0.026(4) 0.003(3)
C9 0.020(4) 0.030(4) 0.028(4) 0.002(3) 0.012(3) 0.007(3)
C10 0.034(4) 0.019(3) 0.032(3) 0.007(3) 0.019(3) 0.001(3)
C11 0.023(4) 0.030(4) 0.029(4) -0.001(3) 0.004(3) 0.008(3)
C12 0.052(6) 0.035(4) 0.026(4) 0.005(3) 0.017(4) 0.010(4)
C13 0.055(6) 0.024(4) 0.024(4) 0.011(3) -0.004(4) 0.014(4)
C14 0.070(7) 0.027(4) 0.035(5) 0.007(4) 0.011(5) 0.009(4)
C15 0.046(5) 0.031(5) 0.041(5) -0.008(4) -0.004(4) 0.003(4)
C16 0.031(4) 0.030(5) 0.049(5) -0.008(4) -0.007(4) 0.011(3)
C17 0.041(5) 0.047(5) 0.063(6) -0.016(6) -0.002(4) -0.010(5)
C18 0.021(3) 0.020(4) 0.031(4) 0.002(3) 0.001(3) -0.002(3)
C19 0.027(4) 0.026(4) 0.030(4) 0.009(3) 0.008(3) 0.008(3)
C20 0.035(5) 0.043(5) 0.032(4) 0.011(3) 0.013(4) 0.009(4)
Eu2 0.02964(19) 0.02016(18) 0.03423(19) -0.00565(16) 0.01174(16) -0.00922(16)
O5 0.047(3) 0.021(2) 0.041(3) -0.009(2) 0.023(3) -0.015(2)
O6 0.019(3) 0.031(3) 0.039(3) -0.005(2) 0.016(2) -0.002(2)
O7 0.022(3) 0.025(3) 0.049(3) -0.014(2) 0.012(2) -0.007(2)
O8 0.029(3) 0.026(3) 0.043(3) 0.001(2) 0.000(2) -0.013(2)
O10 0.025(3) 0.028(3) 0.033(3) -0.004(2) 0.006(2) -0.007(2)
N5 0.069(6) 0.035(5) 0.039(4) -0.009(3) 0.022(4) -0.024(4)
N6 0.039(4) 0.026(3) 0.042(4) -0.004(3) 0.025(3) -0.001(3)
N7 0.029(3) 0.014(3) 0.046(4) -0.007(3) 0.016(3) -0.002(3)
N8 0.045(4) 0.024(3) 0.043(4) -0.006(4) 0.011(3) -0.017(4)
C21 0.074(7) 0.023(4) 0.057(6) -0.007(4) 0.050(5) -0.014(4)
C22 0.061(6) 0.022(4) 0.062(6) 0.000(4) 0.034(5) 0.003(4)
C23 0.017(4) 0.032(4) 0.058(5) -0.009(4) 0.016(4) -0.008(3)
C24 0.028(4) 0.023(4) 0.052(5) -0.005(4) 0.019(4) -0.006(3)
C25 0.030(4) 0.017(3) 0.047(5) -0.007(3) 0.007(4) -0.006(3)
C26 0.029(4) 0.016(4) 0.056(5) 0.007(3) 0.009(4) -0.003(3)
C27 0.055(6) 0.038(5) 0.036(5) 0.005(4) 0.013(4) -0.013(4)
C28 0.063(6) 0.033(5) 0.032(4) -0.003(4) 0.010(4) -0.017(4)
C29 0.073(7) 0.034(5) 0.036(5) -0.009(4) 0.020(5) -0.035(5)
C30 0.095(8) 0.026(5) 0.047(5) -0.011(4) 0.040(5) -0.024(5)
C31 0.099(9) 0.062(7) 0.038(5) -0.016(5) 0.013(6) -0.058(7)
C32 0.024(4) 0.029(4) 0.055(5) 0.001(4) 0.022(4) 0.004(3)
C33 0.018(4) 0.027(4) 0.067(6) -0.004(4) 0.025(4) -0.005(3)
C34 0.039(5) 0.033(5) 0.064(6) -0.005(4) 0.039(5) 0.002(4)
C35 0.018(3) 0.030(4) 0.047(4) -0.011(4) 0.013(3) -0.012(3)
C36 0.022(3) 0.030(4) 0.048(4) -0.015(4) 0.017(3) -0.015(3)
C37 0.031(4) 0.047(5) 0.043(5) -0.014(4) 0.020(4) -0.017(4)
C38 0.039(5) 0.017(4) 0.059(6) 0.003(4) -0.004(4) -0.007(3)
C39 0.042(5) 0.021(4) 0.039(5) 0.000(3) -0.001(4) -0.011(3)
C40 0.029(4) 0.030(5) 0.060(6) 0.000(4) 0.009(4) -0.007(3)
S1 0.0285(10) 0.0221(8) 0.0283(9) 0.0027(7) 0.0101(8) 0.0015(7)
O11 0.051(4) 0.025(3) 0.042(3) 0.003(2) 0.022(3) -0.001(3)
O12 0.042(3) 0.028(3) 0.032(3) 0.005(2) 0.017(2) 0.008(3)
O13 0.021(3) 0.040(4) 0.036(3) 0.002(3) 0.007(2) -0.001(2)
C41 0.043(5) 0.036(5) 0.038(4) -0.001(3) 0.016(4) -0.003(4)
F1 0.063(4) 0.028(3) 0.058(3) -0.010(2) 0.029(3) 0.001(2)
F2 0.065(3) 0.061(4) 0.028(2) -0.001(2) 0.014(2) -0.012(3)
F3 0.036(3) 0.061(4) 0.060(3) -0.006(3) 0.008(2) -0.005(3)
S2 0.0360(11) 0.0280(10) 0.0349(11) 0.0007(8) 0.0096(9) -0.0031(8)
O14 0.086(6) 0.027(3) 0.065(5) -0.002(3) 0.046(4) -0.007(3)
O15 0.020(3) 0.073(5) 0.046(3) 0.007(4) 0.004(2) -0.009(3)
O16 0.067(4) 0.044(4) 0.045(3) -0.013(3) 0.032(3) -0.024(4)
C42 0.056(6) 0.042(6) 0.043(5) 0.006(4) 0.016(4) 0.015(5)
F4 0.148(7) 0.050(4) 0.077(5) 0.027(3) 0.059(5) 0.043(4)
F5 0.040(3) 0.150(7) 0.064(4) -0.003(5) 0.005(3) 0.017(5)
F6 0.081(4) 0.071(4) 0.039(3) -0.009(3) 0.025(3) 0.012(3)
P1 0.0332(11) 0.0315(10) 0.0396(11) 0.0051(11) -0.0018(9) 0.0037(10)
O17 0.038(3) 0.033(3) 0.044(4) 0.005(3) 0.009(3) 0.010(3)
O18 0.027(3) 0.035(3) 0.051(4) 0.013(3) 0.009(3) 0.014(2)
O19 0.045(3) 0.024(3) 0.036(3) 0.003(2) 0.000(2) 0.017(3)
O20 0.045(3) 0.026(3) 0.038(3) 0.001(2) 0.007(3) 0.003(2)
O21 0.078(7) 0.125(10) 0.110(8) 0.029(7) 0.032(6) 0.074(7)
O22 0.075(6) 0.053(5) 0.100(6) 0.031(5) -0.001(5) 0.029(5)
O23 0.088(7) 0.070(6) 0.083(6) -0.004(5) 0.017(5) -0.035(6)
O24 0.049(5) 0.041(4) 0.136(8) -0.026(5) 0.008(5) -0.004(4)
N9 0.027(4) 0.056(5) 0.056(5) 0.019(4) -0.017(3) 0.007(4)
N10 0.040(5) 0.040(5) 0.087(7) -0.006(5) -0.010(5) -0.015(4)
C43 0.025(4) 0.026(4) 0.023(4) 0.000(3) -0.001(3) 0.004(3)
C44 0.035(5) 0.058(6) 0.072(7) 0.039(5) 0.023(5) 0.010(5)
C45 0.045(5) 0.096(10) 0.062(6) 0.039(7) 0.037(5) 0.036(6)
C46 0.029(5) 0.041(5) 0.035(5) -0.004(4) -0.020(4) 0.013(4)
C47 0.043(5) 0.029(4) 0.050(5) 0.021(4) -0.002(4) -0.011(4)
C48 0.021(3) 0.052(5) 0.036(4) 0.018(5) 0.001(3) 0.010(4)
C49 0.026(4) 0.040(5) 0.052(5) 0.004(4) 0.007(4) 0.004(4)
C50 0.035(5) 0.042(6) 0.058(6) -0.009(4) 0.006(4) -0.001(4)
C51 0.034(5) 0.045(6) 0.060(6) -0.023(5) 0.001(5) -0.003(4)
C52 0.038(5) 0.040(5) 0.056(6) -0.007(4) -0.004(5) -0.001(4)
C53 0.038(5) 0.067(8) 0.061(6) 0.001(6) 0.013(5) 0.000(5)
C54 0.043(6) 0.040(5) 0.057(6) -0.011(4) 0.016(5) -0.021(4)
P2 0.0386(12) 0.0463(14) 0.0263(10) -0.0030(9) 0.0096(9) 0.0166(10)
O25 0.042(4) 0.057(4) 0.032(3) -0.019(3) -0.004(3) 0.015(3)
O26 0.050(4) 0.066(5) 0.034(3) 0.008(3) 0.014(3) 0.031(3)
O27 0.040(3) 0.043(3) 0.028(3) 0.009(2) 0.014(3) 0.011(3)
O28 0.042(3) 0.040(3) 0.039(3) -0.012(3) 0.010(3) 0.006(3)
O29 0.046(4) 0.075(5) 0.024(3) 0.001(3) 0.010(3) 0.014(3)
O30 0.055(4) 0.107(7) 0.033(3) 0.013(4) 0.008(3) 0.047(4)
O31 0.081(7) 0.154(11) 0.095(7) -0.038(7) 0.052(6) 0.016(7)
O32 0.107(8) 0.099(9) 0.082(7) -0.015(6) 0.043(6) 0.040(7)
N11 0.014(3) 0.077(6) 0.031(4) 0.003(4) 0.005(3) 0.002(3)
N12 0.053(6) 0.081(9) 0.076(7) -0.019(7) 0.026(6) 0.009(6)
C55 0.027(4) 0.033(4) 0.031(4) 0.005(3) 0.019(3) 0.002(3)
C56 0.031(4) 0.028(4) 0.037(4) -0.001(3) 0.014(4) 0.001(3)
C57 0.025(4) 0.043(5) 0.033(4) -0.004(3) 0.018(3) -0.006(3)
C58 0.025(4) 0.061(6) 0.028(4) 0.007(4) 0.014(3) 0.004(4)
C59 0.026(4) 0.037(4) 0.036(4) 0.003(3) 0.011(3) 0.010(3)
C60 0.030(4) 0.039(5) 0.029(4) -0.004(3) 0.012(3) 0.001(3)
C61 0.016(4) 0.070(6) 0.026(4) -0.007(4) 0.010(3) 0.004(4)
C62 0.032(5) 0.055(6) 0.061(6) -0.012(5) 0.028(5) -0.001(4)
C63 0.048(6) 0.061(7) 0.063(7) -0.019(5) 0.025(5) 0.013(5)
C64 0.017(4) 0.068(7) 0.047(6) -0.015(5) 0.005(4) 0.004(4)
C65 0.032(5) 0.106(11) 0.043(5) -0.009(6) 0.025(4) 0.005(6)
C66 0.045(6) 0.059(7) 0.045(6) -0.010(5) 0.012(5) -0.007(5)
P3 0.0187(9) 0.0239(9) 0.0352(11) -0.0035(8) 0.0089(8) -0.0040(7)
O33 0.021(3) 0.025(3) 0.042(3) 0.000(2) 0.013(2) -0.004(2)
O34 0.025(3) 0.030(3) 0.037(3) -0.006(2) 0.008(2) -0.011(2)
O35 0.027(3) 0.019(2) 0.036(3) 0.000(2) 0.016(2) 0.002(2)
O36 0.025(3) 0.035(3) 0.041(3) -0.005(2) 0.014(2) -0.003(2)
O37 0.059(5) 0.079(6) 0.031(3) -0.003(3) 0.009(3) -0.009(4)
O38 0.041(4) 0.084(6) 0.044(4) -0.023(4) 0.007(3) -0.029(4)
O39 0.092(8) 0.110(8) 0.047(5) 0.010(6) 0.012(5) -0.073(7)
O40 0.074(7) 0.170(12) 0.122(9) 0.042(8) 0.071(7) -0.024(7)
N13 0.021(3) 0.058(5) 0.024(3) -0.013(3) 0.000(3) 0.005(3)
N14 0.053(6) 0.140(12) 0.039(5) 0.016(7) 0.013(5) -0.042(8)
C67 0.025(4) 0.023(3) 0.032(4) 0.004(3) 0.009(3) 0.004(3)
C68 0.025(4) 0.024(4) 0.036(4) 0.008(3) 0.016(3) 0.006(3)
C69 0.033(4) 0.042(5) 0.027(4) 0.006(3) 0.009(3) 0.003(4)
C70 0.019(4) 0.049(5) 0.020(3) 0.002(3) 0.002(3) 0.006(3)
C71 0.022(4) 0.031(4) 0.030(4) -0.005(3) 0.009(3) -0.004(3)
C72 0.021(4) 0.033(4) 0.028(4) 0.008(3) 0.007(3) 0.010(3)
C73 0.026(4) 0.047(5) 0.026(4) -0.003(4) 0.010(3) -0.005(4)
C74 0.013(4) 0.074(7) 0.031(4) 0.007(4) 0.008(3) 0.009(4)
C75 0.025(4) 0.092(9) 0.032(4) 0.015(5) 0.011(3) -0.006(5)
C76 0.040(5) 0.077(8) 0.024(4) 0.010(4) 0.008(4) -0.033(5)
C77 0.049(6) 0.067(7) 0.024(4) 0.001(4) 0.011(4) -0.019(5)
C78 0.034(5) 0.048(5) 0.039(5) 0.002(4) 0.016(4) -0.001(4)
P4 0.0305(10) 0.0206(11) 0.0407(11) 0.0007(8) 0.0023(8) -0.0066(8)
O41 0.023(3) 0.028(3) 0.050(4) 0.001(3) 0.006(3) 0.000(2)
O42 0.031(3) 0.032(3) 0.045(4) 0.000(3) 0.007(3) -0.001(2)
O43 0.032(3) 0.026(3) 0.041(3) 0.003(2) 0.004(2) -0.004(2)
O44 0.030(3) 0.021(2) 0.044(3) 0.002(3) 0.000(2) 0.000(3)
O45 0.091(7) 0.129(10) 0.074(5) -0.050(6) 0.036(5) -0.090(7)
O46 0.050(5) 0.052(5) 0.150(9) -0.053(6) -0.050(5) 0.020(4)
O47 0.036(4) 0.034(4) 0.086(5) 0.013(4) -0.001(4) 0.002(3)
O48 0.074(5) 0.060(5) 0.044(4) -0.011(3) -0.002(4) 0.021(4)
N15 0.041(5) 0.055(6) 0.052(5) 0.002(4) -0.025(4) -0.024(4)
N16 0.026(4) 0.043(5) 0.046(5) -0.007(4) -0.011(3) 0.000(3)
C79 0.021(4) 0.023(4) 0.028(4) 0.004(3) 0.001(3) -0.005(3)
C80 0.027(5) 0.061(6) 0.051(6) -0.022(5) 0.015(4) -0.002(4)
C81 0.028(5) 0.079(8) 0.048(5) -0.026(5) 0.011(4) -0.026(5)
C82 0.023(4) 0.028(4) 0.030(4) 0.001(3) -0.006(3) -0.009(3)
C83 0.009(3) 0.057(6) 0.046(5) -0.022(4) -0.005(3) 0.006(3)
C84 0.029(4) 0.050(6) 0.032(4) -0.011(4) 0.009(3) -0.012(4)
C85 0.009(3) 0.021(3) 0.036(4) 0.002(3) -0.009(3) -0.001(2)
C86 0.018(4) 0.057(6) 0.039(5) 0.010(4) -0.003(3) 0.000(4)
C87 0.054(6) 0.044(6) 0.045(5) 0.011(4) -0.001(5) 0.008(5)
C88 0.009(3) 0.027(4) 0.054(5) 0.002(4) -0.012(3) 0.002(3)
C89 0.050(6) 0.026(4) 0.038(5) 0.005(3) -0.007(4) -0.005(4)
C90 0.026(4) 0.033(5) 0.045(5) 0.002(4) -0.004(4) -0.006(3)
O49 0.035(3) 0.032(3) 0.034(3) 0.004(2) 0.020(3) 0.005(2)
O50 0.026(3) 0.048(4) 0.062(4) -0.002(3) 0.010(3) 0.021(3)
O51 0.027(3) 0.026(3) 0.042(3) -0.005(2) 0.013(2) -0.002(2)
O52 0.021(3) 0.035(3) 0.060(4) 0.011(3) -0.002(3) -0.008(2)
O53 0.037(4) 0.042(4) 0.074(5) 0.003(3) 0.022(3) 0.006(3)
C91 0.074(10) 0.078(9) 0.109(12) 0.030(8) 0.054(10) 0.020(7)
C92 0.138(16) 0.108(12) 0.119(11) 0.024(11) 0.042(13) 0.043(11)
C93 0.138(16) 0.108(12) 0.119(11) 0.024(11) 0.042(13) 0.043(11)
C91' 0.074(10) 0.078(9) 0.109(12) 0.030(8) 0.054(10) 0.020(7)
C92' 0.138(16) 0.108(12) 0.119(11) 0.024(11) 0.042(13) 0.043(11)
C93' 0.138(16) 0.108(12) 0.119(11) 0.024(11) 0.042(13) 0.043(11)
O54 0.034(3) 0.041(4) 0.098(6) 0.020(4) 0.036(4) 0.002(3)
C94 0.046(7) 0.031(9) 0.080(12) 0.001(7) 0.030(8) -0.018(7)
C95 0.035(6) 0.039(10) 0.075(13) -0.012(7) 0.023(8) -0.012(6)
C96 0.064(8) 0.047(13) 0.106(15) -0.023(13) 0.040(10) -0.007(8)
C94' 0.046(7) 0.031(9) 0.080(12) 0.001(7) 0.030(8) -0.018(7)
C95' 0.035(6) 0.039(10) 0.075(13) -0.012(7) 0.023(8) -0.012(6)
C96' 0.064(8) 0.047(13) 0.106(15) -0.023(13) 0.040(10) -0.007(8)

loop_
_atom_type_symbol
_atom_type_description
_atom_type_scat_dispersion_real
_atom_type_scat_dispersion_imag
_atom_type_scat_source
C C 0.0033 0.0016 'International Tables Vol C Tables 4.2.6.8 and 6.1.1.4'
H H 0.0000 0.0000 'International Tables Vol C Tables 4.2.6.8 and 6.1.1.4'
N N 0.0061 0.0033 'International Tables Vol C Tables 4.2.6.8 and 6.1.1.4'
O O 0.0106 0.0060 'International Tables Vol C Tables 4.2.6.8 and 6.1.1.4'
F F 0.0171 0.0103 'International Tables Vol C Tables 4.2.6.8 and 6.1.1.4'
P P 0.1023 0.0942 'International Tables Vol C Tables 4.2.6.8 and 6.1.1.4'
S S 0.1246 0.1234 'International Tables Vol C Tables 4.2.6.8 and 6.1.1.4'
Eu Eu -0.1578 3.6682 'International Tables Vol C Tables 4.2.6.8 and 6.1.1.4'

loop_
_geom_angle_atom_site_label_1
_geom_angle_atom_site_label_2
_geom_angle_atom_site_label_3
_geom_angle
_geom_angle_site_symmetry_1
_geom_angle_site_symmetry_3
_geom_angle_publ_flag
O3 Eu1 O1 137.79(18) . . ?
O3 Eu1 O2 82.49(19) . . ?
O1 Eu1 O2 80.59(18) . . ?
O3 Eu1 O4 86.70(18) . . ?
O1 Eu1 O4 80.86(17) . . ?
O2 Eu1 O4 138.20(17) . . ?
O3 Eu1 O9 66.52(19) . . ?
O1 Eu1 O9 71.48(18) . . ?
O2 Eu1 O9 71.60(19) . . ?
O4 Eu1 O9 67.05(17) . . ?
O3 Eu1 N4 89.62(19) . . ?
O1 Eu1 N4 119.03(19) . . ?
O2 Eu1 N4 156.07(18) . . ?
O4 Eu1 N4 63.15(17) . . ?
O9 Eu1 N4 125.51(19) . . ?
O3 Eu1 N3 63.1(2) . . ?
O1 Eu1 N3 153.0(2) . . ?
O2 Eu1 N3 87.57(19) . . ?
O4 Eu1 N3 122.59(19) . . ?
O9 Eu1 N3 127.4(2) . . ?
N4 Eu1 N3 68.78(19) . . ?
O3 Eu1 N2 118.4(2) . . ?
O1 Eu1 N2 86.55(19) . . ?
O2 Eu1 N2 62.2(2) . . ?
O4 Eu1 N2 152.34(19) . . ?
O9 Eu1 N2 131.4(2) . . ?
N4 Eu1 N2 103.08(19) . . ?
N3 Eu1 N2 66.5(2) . . ?
O3 Eu1 N1 156.17(18) . . ?
O1 Eu1 N1 63.13(18) . . ?
O2 Eu1 N1 117.04(19) . . ?
O4 Eu1 N1 86.53(17) . . ?
O9 Eu1 N1 130.43(18) . . ?
N4 Eu1 N1 66.98(19) . . ?
N3 Eu1 N1 102.2(2) . . ?
N2 Eu1 N1 65.8(2) . . ?
C10 O1 Eu1 129.0(4) . . ?
C10 O1 H1A 109.1 . . ?
Eu1 O1 H1A 121.0 . . ?
C13 O2 Eu1 127.1(5) . . ?
C13 O2 H2A 119.3 . . ?
Eu1 O2 H2A 110.6 . . ?
C16 O3 Eu1 130.0(5) . . ?
C16 O3 H3A 101.9 . . ?
Eu1 O3 H3A 128.0 . . ?
C19 O4 Eu1 126.3(4) . . ?
C19 O4 H4A 117.1 . . ?
Eu1 O4 H4A 113.3 . . ?
Eu1 O9 H9A 122.8 . . ?
Eu1 O9 H9B 122.7 . . ?
H9A O9 H9B 102.0 . . ?
C1 N1 C9 110.3(6) . . ?
C1 N1 C8 109.4(6) . . ?
C9 N1 C8 108.0(6) . . ?
C1 N1 Eu1 112.8(5) . . ?
C9 N1 Eu1 104.1(4) . . ?
C8 N1 Eu1 112.0(4) . . ?
C12 N2 C3 109.9(6) . . ?
C12 N2 C2 108.2(7) . . ?
C3 N2 C2 108.6(6) . . ?
C12 N2 Eu1 106.2(5) . . ?
C3 N2 Eu1 110.9(5) . . ?
C2 N2 Eu1 113.0(4) . . ?
C5 N3 C4 110.3(7) . . ?
C5 N3 C15 109.0(7) . . ?
C4 N3 C15 109.8(6) . . ?
C5 N3 Eu1 109.3(5) . . ?
C4 N3 Eu1 112.7(5) . . ?
C15 N3 Eu1 105.5(5) . . ?
C6 N4 C7 108.4(6) . . ?
C6 N4 C18 109.8(6) . . ?
C7 N4 C18 109.9(5) . . ?
C6 N4 Eu1 111.5(4) . . ?
C7 N4 Eu1 112.6(4) . . ?
C18 N4 Eu1 104.6(4) . . ?
N1 C1 C2 111.3(6) . . ?
N1 C1 H1B 109.4 . . ?
C2 C1 H1B 109.4 . . ?
N1 C1 H1C 109.4 . . ?
C2 C1 H1C 109.4 . . ?
H1B C1 H1C 108.0 . . ?
C1 C2 N2 112.4(6) . . ?
C1 C2 H2B 109.1 . . ?
N2 C2 H2B 109.1 . . ?
C1 C2 H2C 109.1 . . ?
N2 C2 H2C 109.1 . . ?
H2B C2 H2C 107.9 . . ?
N2 C3 C4 111.1(7) . . ?
N2 C3 H3B 109.4 . . ?
C4 C3 H3B 109.4 . . ?
N2 C3 H3C 109.4 . . ?
C4 C3 H3C 109.4 . . ?
H3B C3 H3C 108.0 . . ?
N3 C4 C3 111.8(7) . . ?
N3 C4 H4B 109.3 . . ?
C3 C4 H4B 109.3 . . ?
N3 C4 H4C 109.3 . . ?
C3 C4 H4C 109.3 . . ?
H4B C4 H4C 107.9 . . ?
N3 C5 C6 111.1(7) . . ?
N3 C5 H5B 109.4 . . ?
C6 C5 H5B 109.4 . . ?
N3 C5 H5C 109.4 . . ?
C6 C5 H5C 109.4 . . ?
H5B C5 H5C 108.0 . . ?
N4 C6 C5 113.2(6) . . ?
N4 C6 H6B 108.9 . . ?
C5 C6 H6B 108.9 . . ?
N4 C6 H6C 108.9 . . ?
C5 C6 H6C 108.9 . . ?
H6B C6 H6C 107.7 . . ?
N4 C7 C8 112.6(6) . . ?
N4 C7 H7B 109.1 . . ?
C8 C7 H7B 109.1 . . ?
N4 C7 H7C 109.1 . . ?
C8 C7 H7C 109.1 . . ?
H7B C7 H7C 107.8 . . ?
N1 C8 C7 111.8(6) . . ?
N1 C8 H8B 109.3 . . ?
C7 C8 H8B 109.3 . . ?
N1 C8 H8C 109.3 . . ?
C7 C8 H8C 109.3 . . ?
H8B C8 H8C 107.9 . . ?
N1 C9 C10 112.2(6) . . ?
N1 C9 H9C 109.2 . . ?
C10 C9 H9C 109.2 . . ?
N1 C9 H9D 109.2 . . ?
C10 C9 H9D 109.2 . . ?
H9C C9 H9D 107.9 . . ?
O1 C10 C11 112.6(6) . . ?
O1 C10 C9 106.7(6) . . ?
C11 C10 C9 110.2(6) . . ?
O1 C10 H10C 109.1 . . ?
C11 C10 H10C 109.1 . . ?
C9 C10 H10C 109.1 . . ?
C10 C11 H11A 109.5 . . ?
C10 C11 H11B 109.5 . . ?
H11A C11 H11B 109.5 . . ?
C10 C11 H11C 109.5 . . ?
H11A C11 H11C 109.5 . . ?
H11B C11 H11C 109.5 . . ?
N2 C12 C13 111.6(7) . . ?
N2 C12 H12A 109.3 . . ?
C13 C12 H12A 109.3 . . ?
N2 C12 H12B 109.3 . . ?
C13 C12 H12B 109.3 . . ?
H12A C12 H12B 108.0 . . ?
O2 C13 C12 107.9(6) . . ?
O2 C13 C14 110.1(7) . . ?
C12 C13 C14 112.1(8) . . ?
O2 C13 H13A 108.9 . . ?
C12 C13 H13A 108.9 . . ?
C14 C13 H13A 108.9 . . ?
C13 C14 H14A 109.5 . . ?
C13 C14 H14B 109.5 . . ?
H14A C14 H14B 109.5 . . ?
C13 C14 H14C 109.5 . . ?
H14A C14 H14C 109.5 . . ?
H14B C14 H14C 109.5 . . ?
C16 C15 N3 113.1(7) . . ?
C16 C15 H15A 109.0 . . ?
N3 C15 H15A 109.0 . . ?
C16 C15 H15B 109.0 . . ?
N3 C15 H15B 109.0 . . ?
H15A C15 H15B 107.8 . . ?
O3 C16 C15 105.2(7) . . ?
O3 C16 C17 110.8(7) . . ?
C15 C16 C17 110.1(8) . . ?
O3 C16 H16A 110.2 . . ?
C15 C16 H16A 110.2 . . ?
C17 C16 H16A 110.2 . . ?
C16 C17 H17A 109.5 . . ?
C16 C17 H17B 109.5 . . ?
H17A C17 H17B 109.5 . . ?
C16 C17 H17C 109.5 . . ?
H17A C17 H17C 109.5 . . ?
H17B C17 H17C 109.5 . . ?
N4 C18 C19 112.0(6) . . ?
N4 C18 H18A 109.2 . . ?
C19 C18 H18A 109.2 . . ?
N4 C18 H18B 109.2 . . ?
C19 C18 H18B 109.2 . . ?
H18A C18 H18B 107.9 . . ?
O4 C19 C20 110.7(6) . . ?
O4 C19 C18 105.0(5) . . ?
C20 C19 C18 111.5(7) . . ?
O4 C19 H19A 109.8 . . ?
C20 C19 H19A 109.8 . . ?
C18 C19 H19A 109.8 . . ?
C19 C20 H20A 109.5 . . ?
C19 C20 H20B 109.5 . . ?
H20A C20 H20B 109.5 . . ?
C19 C20 H20C 109.5 . . ?
H20A C20 H20C 109.5 . . ?
H20B C20 H20C 109.5 . . ?
O7 Eu2 O5 136.49(18) . . ?
O7 Eu2 O6 81.26(18) . . ?
O5 Eu2 O6 83.03(19) . . ?
O7 Eu2 O10 66.46(17) . . ?
O5 Eu2 O10 70.09(18) . . ?
O6 Eu2 O10 71.18(17) . . ?
O7 Eu2 O8 86.40(18) . . ?
O5 Eu2 O8 79.22(19) . . ?
O6 Eu2 O8 138.55(17) . . ?
O10 Eu2 O8 67.61(18) . . ?
O7 Eu2 N7 62.93(18) . . ?
O5 Eu2 N7 155.35(19) . . ?
O6 Eu2 N7 86.61(19) . . ?
O10 Eu2 N7 127.04(18) . . ?
O8 Eu2 N7 122.08(19) . . ?
O7 Eu2 N8 89.6(2) . . ?
O5 Eu2 N8 118.4(2) . . ?
O6 Eu2 N8 155.11(19) . . ?
O10 Eu2 N8 126.0(2) . . ?
O8 Eu2 N8 62.96(19) . . ?
N7 Eu2 N8 68.7(2) . . ?
O7 Eu2 N6 118.63(19) . . ?
O5 Eu2 N6 88.7(2) . . ?
O6 Eu2 N6 62.81(19) . . ?
O10 Eu2 N6 131.26(19) . . ?
O8 Eu2 N6 152.2(2) . . ?
N7 Eu2 N6 66.7(2) . . ?
N8 Eu2 N6 102.8(2) . . ?
O7 Eu2 N5 156.7(2) . . ?
O5 Eu2 N5 63.3(2) . . ?
O6 Eu2 N5 117.8(2) . . ?
O10 Eu2 N5 130.1(2) . . ?
O8 Eu2 N5 86.7(2) . . ?
N7 Eu2 N5 102.8(2) . . ?
N8 Eu2 N5 67.5(2) . . ?
N6 Eu2 N5 65.6(2) . . ?
C30 O5 Eu2 128.5(5) . . ?
C30 O5 H5A 108.0 . . ?
Eu2 O5 H5A 122.4 . . ?
C33 O6 Eu2 128.9(5) . . ?
C33 O6 H6A 115.1 . . ?
Eu2 O6 H6A 113.8 . . ?
C36 O7 Eu2 128.8(4) . . ?
C36 O7 H7A 99.7 . . ?
Eu2 O7 H7A 131.5 . . ?
C39 O8 Eu2 124.8(4) . . ?
C39 O8 H8A 119.3 . . ?
Eu2 O8 H8A 111.3 . . ?
Eu2 O10 H10A 121.4 . . ?
Eu2 O10 H10B 124.1 . . ?
H10A O10 H10B 103.9 . . ?
C21 N5 C29 110.7(8) . . ?
C21 N5 C28 109.2(7) . . ?
C29 N5 C28 109.8(7) . . ?
C21 N5 Eu2 111.2(5) . . ?
C29 N5 Eu2 104.7(5) . . ?
C28 N5 Eu2 111.2(5) . . ?
C22 N6 C32 109.4(6) . . ?
C22 N6 C23 108.5(7) . . ?
C32 N6 C23 108.1(7) . . ?
C22 N6 Eu2 114.9(5) . . ?
C32 N6 Eu2 105.1(4) . . ?
C23 N6 Eu2 110.6(4) . . ?
C35 N7 C24 109.2(6) . . ?
C35 N7 C25 107.9(6) . . ?
C24 N7 C25 107.9(6) . . ?
C35 N7 Eu2 107.9(5) . . ?
C24 N7 Eu2 114.3(4) . . ?
C25 N7 Eu2 109.5(4) . . ?
C27 N8 C38 110.5(7) . . ?
C27 N8 C26 108.9(7) . . ?
C38 N8 C26 109.3(7) . . ?
C27 N8 Eu2 111.6(5) . . ?
C38 N8 Eu2 105.1(5) . . ?
C26 N8 Eu2 111.4(5) . . ?
N5 C21 C22 113.4(7) . . ?
N5 C21 H21A 108.9 . . ?
C22 C21 H21A 108.9 . . ?
N5 C21 H21B 108.9 . . ?
C22 C21 H21B 108.9 . . ?
H21A C21 H21B 107.7 . . ?
N6 C22 C21 111.3(7) . . ?
N6 C22 H22A 109.4 . . ?
C21 C22 H22A 109.4 . . ?
N6 C22 H22B 109.4 . . ?
C21 C22 H22B 109.4 . . ?
H22A C22 H22B 108.0 . . ?
N6 C23 C24 111.4(7) . . ?
N6 C23 H23A 109.3 . . ?
C24 C23 H23A 109.3 . . ?
N6 C23 H23B 109.3 . . ?
C24 C23 H23B 109.3 . . ?
H23A C23 H23B 108.0 . . ?
N7 C24 C23 109.5(6) . . ?
N7 C24 H24A 109.8 . . ?
C23 C24 H24A 109.8 . . ?
N7 C24 H24B 109.8 . . ?
C23 C24 H24B 109.8 . . ?
H24A C24 H24B 108.2 . . ?
C26 C25 N7 111.8(6) . . ?
C26 C25 H25A 109.3 . . ?
N7 C25 H25A 109.3 . . ?
C26 C25 H25B 109.3 . . ?
N7 C25 H25B 109.3 . . ?
H25A C25 H25B 107.9 . . ?
N8 C26 C25 112.7(7) . . ?
N8 C26 H26A 109.0 . . ?
C25 C26 H26A 109.0 . . ?
N8 C26 H26B 109.0 . . ?
C25 C26 H26B 109.0 . . ?
H26A C26 H26B 107.8 . . ?
N8 C27 C28 113.2(8) . . ?
N8 C27 H27A 108.9 . . ?
C28 C27 H27A 108.9 . . ?
N8 C27 H27B 108.9 . . ?
C28 C27 H27B 108.9 . . ?
H27A C27 H27B 107.8 . . ?
N5 C28 C27 112.2(8) . . ?
N5 C28 H28A 109.2 . . ?
C27 C28 H28A 109.2 . . ?
N5 C28 H28B 109.2 . . ?
C27 C28 H28B 109.2 . . ?
H28A C28 H28B 107.9 . . ?
N5 C29 C30 113.6(8) . . ?
N5 C29 H29A 108.8 . . ?
C30 C29 H29A 108.8 . . ?
N5 C29 H29B 108.8 . . ?
C30 C29 H29B 108.8 . . ?
H29A C29 H29B 107.7 . . ?
O5 C30 C29 106.6(7) . . ?
O5 C30 C31 110.8(8) . . ?
C29 C30 C31 111.1(9) . . ?
O5 C30 H30A 109.4 . . ?
C29 C30 H30A 109.4 . . ?
C31 C30 H30A 109.4 . . ?
C30 C31 H31A 109.5 . . ?
C30 C31 H31B 109.5 . . ?
H31A C31 H31B 109.5 . . ?
C30 C31 H31C 109.5 . . ?
H31A C31 H31C 109.5 . . ?
H31B C31 H31C 109.5 . . ?
N6 C32 C33 113.8(6) . . ?
N6 C32 H32A 108.8 . . ?
C33 C32 H32A 108.8 . . ?
N6 C32 H32B 108.8 . . ?
C33 C32 H32B 108.8 . . ?
H32A C32 H32B 107.7 . . ?
O6 C33 C34 111.3(6) . . ?
O6 C33 C32 104.9(7) . . ?
C34 C33 C32 110.1(7) . . ?
O6 C33 H33A 110.2 . . ?
C34 C33 H33A 110.2 . . ?
C32 C33 H33A 110.2 . . ?
C33 C34 H34A 109.5 . . ?
C33 C34 H34B 109.5 . . ?
H34A C34 H34B 109.5 . . ?
C33 C34 H34C 109.5 . . ?
H34A C34 H34C 109.5 . . ?
H34B C34 H34C 109.5 . . ?
N7 C35 C36 113.5(6) . . ?
N7 C35 H35A 108.9 . . ?
C36 C35 H35A 108.9 . . ?
N7 C35 H35B 108.9 . . ?
C36 C35 H35B 108.9 . . ?
H35A C35 H35B 107.7 . . ?
O7 C36 C35 106.1(6) . . ?
O7 C36 C37 110.8(6) . . ?
C35 C36 C37 111.8(7) . . ?
O7 C36 H36A 109.4 . . ?
C35 C36 H36A 109.4 . . ?
C37 C36 H36A 109.4 . . ?
C36 C37 H37A 109.5 . . ?
C36 C37 H37B 109.5 . . ?
H37A C37 H37B 109.5 . . ?
C36 C37 H37C 109.5 . . ?
H37A C37 H37C 109.5 . . ?
H37B C37 H37C 109.5 . . ?
N8 C38 C39 113.2(7) . . ?
N8 C38 H38A 108.9 . . ?
C39 C38 H38A 108.9 . . ?
N8 C38 H38B 108.9 . . ?
C39 C38 H38B 108.9 . . ?
H38A C38 H38B 107.7 . . ?
O8 C39 C38 107.0(7) . . ?
O8 C39 C40 110.0(7) . . ?
C38 C39 C40 112.2(7) . . ?
O8 C39 H39A 109.2 . . ?
C38 C39 H39A 109.2 . . ?
C40 C39 H39A 109.2 . . ?
C39 C40 H40A 109.5 . . ?
C39 C40 H40B 109.5 . . ?
H40A C40 H40B 109.5 . . ?
C39 C40 H40C 109.5 . . ?
H40A C40 H40C 109.5 . . ?
H40B C40 H40C 109.5 . . ?
O12 S1 O11 114.8(3) . . ?
O12 S1 O13 115.0(3) . . ?
O11 S1 O13 115.8(4) . . ?
O12 S1 C41 103.1(4) . . ?
O11 S1 C41 102.2(4) . . ?
O13 S1 C41 103.1(4) . . ?
F2 C41 F1 107.7(7) . . ?
F2 C41 F3 108.5(7) . . ?
F1 C41 F3 105.5(7) . . ?
F2 C41 S1 113.0(6) . . ?
F1 C41 S1 110.8(6) . . ?
F3 C41 S1 111.0(6) . . ?
O16 S2 O14 115.2(4) . . ?
O16 S2 O15 117.3(4) . . ?
O14 S2 O15 112.6(5) . . ?
O16 S2 C42 104.0(4) . . ?
O14 S2 C42 102.5(5) . . ?
O15 S2 C42 102.7(4) . . ?
F5 C42 F6 106.4(8) . . ?
F5 C42 F4 107.9(9) . . ?
F6 C42 F4 106.3(8) . . ?
F5 C42 S2 110.9(7) . . ?
F6 C42 S2 113.1(7) . . ?
F4 C42 S2 112.0(7) . . ?
O17 P1 O18 120.2(4) . . ?
O17 P1 O20 106.7(3) . . ?
O18 P1 O20 109.9(3) . . ?
O17 P1 O19 111.3(4) . . ?
O18 P1 O19 104.3(3) . . ?
O20 P1 O19 103.2(3) . . ?
C43 O19 P1 122.5(5) . . ?
C49 O20 P1 126.3(6) . . ?
O21 N9 O22 129.7(9) . . ?
O21 N9 C46 118.4(10) . . ?
O22 N9 C46 111.4(9) . . ?
O24 N10 O23 123.9(10) . . ?
O24 N10 C52 116.5(11) . . ?
O23 N10 C52 119.6(10) . . ?
C48 C43 C44 121.9(8) . . ?
C48 C43 O19 117.7(7) . . ?
C44 C43 O19 120.2(8) . . ?
C43 C44 C45 118.3(8) . . ?
C43 C44 H44A 120.8 . . ?
C45 C44 H44A 120.8 . . ?
C46 C45 C44 121.0(9) . . ?
C46 C45 H45A 119.5 . . ?
C44 C45 H45A 119.5 . . ?
C45 C46 C47 120.5(8) . . ?
C45 C46 N9 119.3(9) . . ?
C47 C46 N9 120.2(9) . . ?
C46 C47 C48 119.7(8) . . ?
C46 C47 H47A 120.2 . . ?
C48 C47 H47A 120.2 . . ?
C43 C48 C47 118.6(8) . . ?
C43 C48 H48A 120.7 . . ?
C47 C48 H48A 120.7 . . ?
C50 C49 O20 123.6(9) . . ?
C50 C49 C54 121.4(9) . . ?
O20 C49 C54 114.8(8) . . ?
C49 C50 C51 118.6(10) . . ?
C49 C50 H50C 120.7 . . ?
C51 C50 H50C 120.7 . . ?
C52 C51 C50 118.6(9) . . ?
C52 C51 H51C 120.7 . . ?
C50 C51 H51C 120.7 . . ?
C51 C52 C53 124.6(10) . . ?
C51 C52 N10 119.3(10) . . ?
C53 C52 N10 116.0(10) . . ?
C54 C53 C52 117.0(10) . . ?
C54 C53 H53B 121.5 . . ?
C52 C53 H53B 121.5 . . ?
C53 C54 C49 119.3(10) . . ?
C53 C54 H54B 120.4 . . ?
C49 C54 H54B 120.4 . . ?
O26 P2 O25 120.2(4) . . ?
O26 P2 O27 106.3(4) . . ?
O25 P2 O27 110.5(3) . . ?
O26 P2 O28 110.7(3) . . ?
O25 P2 O28 105.1(4) . . ?
O27 P2 O28 102.7(3) . . ?
C55 O27 P2 124.0(5) . . ?
C61 O28 P2 123.2(6) . . ?
O30 N11 O29 123.9(7) . . ?
O30 N11 C58 117.7(7) . . ?
O29 N11 C58 118.4(8) . . ?
O31 N12 O32 127.6(12) . . ?
O31 N12 C64 116.9(13) . . ?
O32 N12 C64 115.4(11) . . ?
C56 C55 C60 121.6(7) . . ?
C56 C55 O27 117.6(7) . . ?
C60 C55 O27 120.7(7) . . ?
C57 C56 C55 120.0(8) . . ?
C57 C56 H56A 120.0 . . ?
C55 C56 H56A 120.0 . . ?
C56 C57 C58 118.0(8) . . ?
C56 C57 H57A 121.0 . . ?
C58 C57 H57A 121.0 . . ?
C57 C58 C59 122.8(8) . . ?
C57 C58 N11 118.7(8) . . ?
C59 C58 N11 118.5(8) . . ?
C60 C59 C58 118.9(8) . . ?
C60 C59 H59A 120.6 . . ?
C58 C59 H59A 120.6 . . ?
C59 C60 C55 118.7(7) . . ?
C59 C60 H60A 120.7 . . ?
C55 C60 H60A 120.7 . . ?
C66 C61 O28 118.5(9) . . ?
C66 C61 C62 118.2(9) . . ?
O28 C61 C62 123.3(7) . . ?
C63 C62 C61 120.8(9) . . ?
C63 C62 H62A 119.6 . . ?
C61 C62 H62A 119.6 . . ?
C64 C63 C62 119.4(11) . . ?
C64 C63 H63A 120.3 . . ?
C62 C63 H63A 120.3 . . ?
C65 C64 C63 123.1(10) . . ?
C65 C64 N12 116.6(10) . . ?
C63 C64 N12 120.3(11) . . ?
C64 C65 C66 118.5(9) . . ?
C64 C65 H65A 120.7 . . ?
C66 C65 H65A 120.7 . . ?
C61 C66 C65 120.0(11) . . ?
C61 C66 H66A 120.0 . . ?
C65 C66 H66A 120.0 . . ?
O34 P3 O33 120.0(3) . . ?
O34 P3 O35 106.1(3) . . ?
O33 P3 O35 110.3(3) . . ?
O34 P3 O36 111.2(3) . . ?
O33 P3 O36 105.5(3) . . ?
O35 P3 O36 102.4(3) . . ?
C67 O35 P3 123.4(5) . . ?
C73 O36 P3 124.6(5) . . ?
O38 N13 O37 121.9(7) . . ?
O38 N13 C70 119.2(7) . . ?
O37 N13 C70 118.9(8) . . ?
O39 N14 O40 122.8(13) . . ?
O39 N14 C76 118.1(12) . . ?
O40 N14 C76 119.0(15) . . ?
C72 C67 O35 121.6(7) . . ?
C72 C67 C68 121.4(7) . . ?
O35 C67 C68 117.0(7) . . ?
C69 C68 C67 119.6(7) . . ?
C69 C68 H68A 120.2 . . ?
C67 C68 H68A 120.2 . . ?
C68 C69 C70 118.6(7) . . ?
C68 C69 H69A 120.7 . . ?
C70 C69 H69A 120.7 . . ?
C71 C70 C69 122.6(7) . . ?
C71 C70 N13 118.0(8) . . ?
C69 C70 N13 119.4(7) . . ?
C70 C71 C72 118.0(7) . . ?
C70 C71 H71A 121.0 . . ?
C72 C71 H71A 121.0 . . ?
C67 C72 C71 119.7(7) . . ?
C67 C72 H72A 120.1 . . ?
C71 C72 H72A 120.1 . . ?
O36 C73 C74 115.6(8) . . ?
O36 C73 C78 122.2(7) . . ?
C74 C73 C78 122.2(9) . . ?
C75 C74 C73 119.1(10) . . ?
C75 C74 H74A 120.5 . . ?
C73 C74 H74A 120.5 . . ?
C74 C75 C76 118.6(9) . . ?
C74 C75 H75A 120.7 . . ?
C76 C75 H75A 120.7 . . ?
C77 C76 C75 123.3(9) . . ?
C77 C76 N14 118.4(12) . . ?
C75 C76 N14 118.4(11) . . ?
C76 C77 C78 118.4(11) . . ?
C76 C77 H77A 120.8 . . ?
C78 C77 H77A 120.8 . . ?
C77 C78 C73 118.4(9) . . ?
C77 C78 H78A 120.8 . . ?
C73 C78 H78A 120.8 . . ?
O41 P4 O42 121.0(3) . . ?
O41 P4 O44 105.8(3) . . ?
O42 P4 O44 110.1(4) . . ?
O41 P4 O43 110.6(3) . . ?
O42 P4 O43 105.0(3) . . ?
O44 P4 O43 103.1(3) . . ?
C79 O43 P4 122.2(5) . . ?
C85 O44 P4 125.4(5) . . ?
O46 N15 O45 118.3(9) . . ?
O46 N15 C82 126.3(10) . . ?
O45 N15 C82 115.3(10) . . ?
O48 N16 O47 125.2(9) . . ?
O48 N16 C88 118.7(9) . . ?
O47 N16 C88 116.0(9) . . ?
C84 C79 O43 118.9(7) . . ?
C84 C79 C80 120.6(8) . . ?
O43 C79 C80 120.4(7) . . ?
C81 C80 C79 122.0(9) . . ?
C81 C80 H80A 119.0 . . ?
C79 C80 H80A 119.0 . . ?
C80 C81 C82 115.7(8) . . ?
C80 C81 H81A 122.2 . . ?
C82 C81 H81A 122.2 . . ?
C83 C82 C81 124.2(8) . . ?
C83 C82 N15 115.9(9) . . ?
C81 C82 N15 119.8(8) . . ?
C82 C83 C84 117.9(8) . . ?
C82 C83 H83A 121.0 . . ?
C84 C83 H83A 121.0 . . ?
C79 C84 C83 119.6(8) . . ?
C79 C84 H84A 120.2 . . ?
C83 C84 H84A 120.2 . . ?
O44 C85 C90 123.2(8) . . ?
O44 C85 C86 116.3(7) . . ?
C90 C85 C86 120.5(8) . . ?
C85 C86 C87 119.7(9) . . ?
C85 C86 H86A 120.1 . . ?
C87 C86 H86A 120.1 . . ?
C88 C87 C86 119.3(10) . . ?
C88 C87 H87A 120.3 . . ?
C86 C87 H87A 120.3 . . ?
C87 C88 C89 120.9(8) . . ?
C87 C88 N16 119.9(9) . . ?
C89 C88 N16 119.2(8) . . ?
C90 C89 C88 119.5(8) . . ?
C90 C89 H89A 120.3 . . ?
C88 C89 H89A 120.3 . . ?
C89 C90 C85 120.0(9) . . ?
C89 C90 H90A 120.0 . . ?
C85 C90 H90A 120.0 . . ?
H49A O49 H49B 93.9 . . ?
H50A O50 H50B 90.6 . . ?
H51A O51 H51B 96.4 . . ?
H52A O52 H52B 94.2 . . ?
C91' O53 H53A 117.8 . . ?
C91 O53 H53A 120.1 . . ?
O53 C91 C92 110.1(11) . . ?
O53 C91 C93 107.6(11) . . ?
C92 C91 C93 96.7(13) . . ?
O53 C91 H91 113.7 . . ?
C92 C91 H91 113.7 . . ?
C93 C91 H91 113.7 . . ?
C91 C92 H92A 109.5 . . ?
C91 C92 H92B 109.5 . . ?
H92A C92 H92B 109.5 . . ?
C91 C92 H92C 109.5 . . ?
H92A C92 H92C 109.5 . . ?
H92B C92 H92C 109.5 . . ?
C91 C93 H93A 109.5 . . ?
C91 C93 H93B 109.5 . . ?
H93A C93 H93B 109.5 . . ?
C91 C93 H93C 109.5 . . ?
H93A C93 H93C 109.5 . . ?
H93B C93 H93C 109.5 . . ?
O53 C91' C92' 108.7(11) . . ?
O53 C91' C93' 108.8(11) . . ?
C92' C91' C93' 97.9(13) . . ?
O53 C91' H91' 113.4 . . ?
C92' C91' H91' 113.4 . . ?
C93' C91' H91' 113.4 . . ?
C91' C92' H92D 109.5 . . ?
C91' C92' H92E 109.5 . . ?
H92D C92' H92E 109.5 . . ?
C91' C92' H92F 109.5 . . ?
H92D C92' H92F 109.5 . . ?
H92E C92' H92F 109.5 . . ?
C91' C93' H93D 109.5 . . ?
C91' C93' H93E 109.5 . . ?
H93D C93' H93E 109.5 . . ?
C91' C93' H93F 109.5 . . ?
H93D C93' H93F 109.5 . . ?
H93E C93' H93F 109.5 . . ?
C94 O54 H54A 130.2 . . ?
C94' O54 H54A 106.9 . . ?
O54 C94 C95 109.2(9) . . ?
O54 C94 C96 105.9(10) . . ?
C95 C94 C96 99.7(12) . . ?
O54 C94 H94 113.6 . . ?
C95 C94 H94 113.6 . . ?
C96 C94 H94 113.6 . . ?
C94 C95 H95A 109.5 . . ?
C94 C95 H95B 109.5 . . ?
H95A C95 H95B 109.5 . . ?
C94 C95 H95C 109.5 . . ?
H95A C95 H95C 109.5 . . ?
H95B C95 H95C 109.5 . . ?
C94 C96 H96A 109.5 . . ?
C94 C96 H96B 109.5 . . ?
H96A C96 H96B 109.5 . . ?
C94 C96 H96C 109.5 . . ?
H96A C96 H96C 109.5 . . ?
H96B C96 H96C 109.5 . . ?
O54 C94' C95' 107.8(10) . . ?
O54 C94' C96' 106.2(10) . . ?
C95' C94' C96' 100.1(12) . . ?
O54 C94' H94' 113.9 . . ?
C95' C94' H94' 113.9 . . ?
C96' C94' H94' 113.9 . . ?
C94' C95' H95D 109.5 . . ?
C94' C95' H95E 109.5 . . ?
H95D C95' H95E 109.5 . . ?
C94' C95' H95F 109.5 . . ?
H95D C95' H95F 109.5 . . ?
H95E C95' H95F 109.5 . . ?
C94' C96' H96D 109.5 . . ?
C94' C96' H96E 109.5 . . ?
H96D C96' H96E 109.5 . . ?
C94' C96' H96F 109.5 . . ?
H96D C96' H96F 109.5 . . ?
H96E C96' H96F 109.5 . . ?

loop_
_geom_bond_atom_site_label_1
_geom_bond_atom_site_label_2
_geom_bond_distance
_geom_bond_site_symmetry_2
_geom_bond_publ_flag
Eu1 O3 2.373(6) . ?
Eu1 O1 2.386(5) . ?
Eu1 O2 2.422(5) . ?
Eu1 O4 2.423(4) . ?
Eu1 O9 2.450(5) . ?
Eu1 N4 2.612(6) . ?
Eu1 N3 2.671(7) . ?
Eu1 N2 2.676(6) . ?
Eu1 N1 2.711(7) . ?
O1 C10 1.428(8) . ?
O1 H1A 0.8400 . ?
O2 C13 1.442(10) . ?
O2 H2A 0.8400 . ?
O3 C16 1.456(9) . ?
O3 H3A 0.8399 . ?
O4 C19 1.459(8) . ?
O4 H4A 0.8401 . ?
O9 H9A 0.8399 . ?
O9 H9B 0.8401 . ?
N1 C1 1.474(9) . ?
N1 C9 1.485(10) . ?
N1 C8 1.497(9) . ?
N2 C12 1.482(10) . ?
N2 C3 1.486(11) . ?
N2 C2 1.500(11) . ?
N3 C5 1.484(10) . ?
N3 C4 1.485(11) . ?
N3 C15 1.503(11) . ?
N4 C6 1.486(9) . ?
N4 C7 1.490(10) . ?
N4 C18 1.501(9) . ?
C1 C2 1.495(11) . ?
C1 H1B 0.9900 . ?
C1 H1C 0.9900 . ?
C2 H2B 0.9900 . ?
C2 H2C 0.9900 . ?
C3 C4 1.494(12) . ?
C3 H3B 0.9900 . ?
C3 H3C 0.9900 . ?
C4 H4B 0.9900 . ?
C4 H4C 0.9900 . ?
C5 C6 1.523(12) . ?
C5 H5B 0.9900 . ?
C5 H5C 0.9900 . ?
C6 H6B 0.9900 . ?
C6 H6C 0.9900 . ?
C7 C8 1.498(10) . ?
C7 H7B 0.9900 . ?
C7 H7C 0.9900 . ?
C8 H8B 0.9900 . ?
C8 H8C 0.9900 . ?
C9 C10 1.531(10) . ?
C9 H9C 0.9900 . ?
C9 H9D 0.9900 . ?
C10 C11 1.498(10) . ?
C10 H10C 1.0000 . ?
C11 H11A 0.9800 . ?
C11 H11B 0.9800 . ?
C11 H11C 0.9800 . ?
C12 C13 1.499(13) . ?
C12 H12A 0.9900 . ?
C12 H12B 0.9900 . ?
C13 C14 1.503(12) . ?
C13 H13A 1.0000 . ?
C14 H14A 0.9800 . ?
C14 H14B 0.9800 . ?
C14 H14C 0.9800 . ?
C15 C16 1.497(13) . ?
C15 H15A 0.9900 . ?
C15 H15B 0.9900 . ?
C16 C17 1.509(12) . ?
C16 H16A 1.0000 . ?
C17 H17A 0.9800 . ?
C17 H17B 0.9800 . ?
C17 H17C 0.9800 . ?
C18 C19 1.520(10) . ?
C18 H18A 0.9900 . ?
C18 H18B 0.9900 . ?
C19 C20 1.510(11) . ?
C19 H19A 1.0000 . ?
C20 H20A 0.9800 . ?
C20 H20B 0.9800 . ?
C20 H20C 0.9800 . ?
Eu2 O7 2.373(5) . ?
Eu2 O5 2.402(5) . ?
Eu2 O6 2.405(5) . ?
Eu2 O10 2.456(5) . ?
Eu2 O8 2.466(5) . ?
Eu2 N7 2.628(7) . ?
Eu2 N8 2.639(8) . ?
Eu2 N6 2.674(7) . ?
Eu2 N5 2.709(7) . ?
O5 C30 1.442(10) . ?
O5 H5A 0.8399 . ?
O6 C33 1.454(9) . ?
O6 H6A 0.8399 . ?
O7 C36 1.457(8) . ?
O7 H7A 0.8400 . ?
O8 C39 1.441(9) . ?
O8 H8A 0.8400 . ?
O10 H10A 0.8400 . ?
O10 H10B 0.8401 . ?
N5 C21 1.473(12) . ?
N5 C29 1.477(11) . ?
N5 C28 1.480(11) . ?
N6 C22 1.461(11) . ?
N6 C32 1.484(10) . ?
N6 C23 1.485(10) . ?
N7 C35 1.471(9) . ?
N7 C24 1.498(9) . ?
N7 C25 1.508(10) . ?
N8 C27 1.471(11) . ?
N8 C38 1.475(12) . ?
N8 C26 1.480(10) . ?
C21 C22 1.496(13) . ?
C21 H21A 0.9900 . ?
C21 H21B 0.9900 . ?
C22 H22A 0.9900 . ?
C22 H22B 0.9900 . ?
C23 C24 1.510(11) . ?
C23 H23A 0.9900 . ?
C23 H23B 0.9900 . ?
C24 H24A 0.9900 . ?
C24 H24B 0.9900 . ?
C25 C26 1.498(12) . ?
C25 H25A 0.9900 . ?
C25 H25B 0.9900 . ?
C26 H26A 0.9900 . ?
C26 H26B 0.9900 . ?
C27 C28 1.518(14) . ?
C27 H27A 0.9900 . ?
C27 H27B 0.9900 . ?
C28 H28A 0.9900 . ?
C28 H28B 0.9900 . ?
C29 C30 1.510(12) . ?
C29 H29A 0.9900 . ?
C29 H29B 0.9900 . ?
C30 C31 1.532(14) . ?
C30 H30A 1.0000 . ?
C31 H31A 0.9800 . ?
C31 H31B 0.9800 . ?
C31 H31C 0.9800 . ?
C32 C33 1.506(12) . ?
C32 H32A 0.9900 . ?
C32 H32B 0.9900 . ?
C33 C34 1.488(11) . ?
C33 H33A 1.0000 . ?
C34 H34A 0.9800 . ?
C34 H34B 0.9800 . ?
C34 H34C 0.9800 . ?
C35 C36 1.491(9) . ?
C35 H35A 0.9900 . ?
C35 H35B 0.9900 . ?
C36 C37 1.526(11) . ?
C36 H36A 1.0000 . ?
C37 H37A 0.9800 . ?
C37 H37B 0.9800 . ?
C37 H37C 0.9800 . ?
C38 C39 1.506(11) . ?
C38 H38A 0.9900 . ?
C38 H38B 0.9900 . ?
C39 C40 1.521(13) . ?
C39 H39A 1.0000 . ?
C40 H40A 0.9800 . ?
C40 H40B 0.9800 . ?
C40 H40C 0.9800 . ?
S1 O12 1.437(5) . ?
S1 O11 1.438(6) . ?
S1 O13 1.444(5) . ?
S1 C41 1.828(9) . ?
C41 F2 1.309(9) . ?
C41 F1 1.338(10) . ?
C41 F3 1.341(10) . ?
S2 O16 1.417(6) . ?
S2 O14 1.419(7) . ?
S2 O15 1.461(6) . ?
S2 C42 1.790(9) . ?
C42 F5 1.324(11) . ?
C42 F6 1.336(10) . ?
C42 F4 1.338(13) . ?
P1 O17 1.464(7) . ?
P1 O18 1.476(6) . ?
P1 O20 1.602(6) . ?
P1 O19 1.616(5) . ?
O19 C43 1.382(9) . ?
O20 C49 1.394(11) . ?
O21 N9 1.168(12) . ?
O22 N9 1.321(12) . ?
O23 N10 1.263(12) . ?
O24 N10 1.239(13) . ?
N9 C46 1.482(11) . ?
N10 C52 1.490(13) . ?
C43 C48 1.355(12) . ?
C43 C44 1.371(12) . ?
C44 C45 1.387(14) . ?
C44 H44A 0.9500 . ?
C45 C46 1.329(14) . ?
C45 H45A 0.9500 . ?
C46 C47 1.382(14) . ?
C47 C48 1.391(12) . ?
C47 H47A 0.9500 . ?
C48 H48A 0.9500 . ?
C49 C50 1.362(13) . ?
C49 C54 1.397(13) . ?
C50 C51 1.401(13) . ?
C50 H50C 0.9500 . ?
C51 C52 1.313(15) . ?
C51 H51C 0.9500 . ?
C52 C53 1.390(15) . ?
C53 C54 1.366(14) . ?
C53 H53B 0.9500 . ?
C54 H54B 0.9500 . ?
P2 O26 1.472(6) . ?
P2 O25 1.483(7) . ?
P2 O27 1.603(6) . ?
P2 O28 1.613(6) . ?
O27 C55 1.389(9) . ?
O28 C61 1.371(10) . ?
O29 N11 1.239(9) . ?
O30 N11 1.228(11) . ?
O31 N12 1.162(14) . ?
O32 N12 1.259(15) . ?
N11 C58 1.472(10) . ?
N12 C64 1.505(14) . ?
C55 C56 1.369(10) . ?
C55 C60 1.383(11) . ?
C56 C57 1.365(11) . ?
C56 H56A 0.9500 . ?
C57 C58 1.371(12) . ?
C57 H57A 0.9500 . ?
C58 C59 1.374(11) . ?
C59 C60 1.368(11) . ?
C59 H59A 0.9500 . ?
C60 H60A 0.9500 . ?
C61 C66 1.363(13) . ?
C61 C62 1.400(14) . ?
C62 C63 1.361(12) . ?
C62 H62A 0.9500 . ?
C63 C64 1.334(15) . ?
C63 H63A 0.9500 . ?
C64 C65 1.331(17) . ?
C65 C66 1.414(15) . ?
C65 H65A 0.9500 . ?
C66 H66A 0.9500 . ?
P3 O34 1.477(5) . ?
P3 O33 1.478(5) . ?
P3 O35 1.603(5) . ?
P3 O36 1.611(6) . ?
O35 C67 1.383(9) . ?
O36 C73 1.372(10) . ?
O37 N13 1.225(9) . ?
O38 N13 1.218(10) . ?
O39 N14 1.211(16) . ?
O40 N14 1.218(16) . ?
N13 C70 1.459(10) . ?
N14 C76 1.456(14) . ?
C67 C72 1.372(10) . ?
C67 C68 1.389(10) . ?
C68 C69 1.375(11) . ?
C68 H68A 0.9500 . ?
C69 C70 1.385(12) . ?
C69 H69A 0.9500 . ?
C70 C71 1.379(10) . ?
C71 C72 1.396(10) . ?
C71 H71A 0.9500 . ?
C72 H72A 0.9500 . ?
C73 C74 1.394(11) . ?
C73 C78 1.396(12) . ?
C74 C75 1.358(14) . ?
C74 H74A 0.9500 . ?
C75 C76 1.391(17) . ?
C75 H75A 0.9500 . ?
C76 C77 1.375(15) . ?
C77 C78 1.382(13) . ?
C77 H77A 0.9500 . ?
C78 H78A 0.9500 . ?
P4 O41 1.462(6) . ?
P4 O42 1.487(6) . ?
P4 O44 1.603(6) . ?
P4 O43 1.605(6) . ?
O43 C79 1.385(9) . ?
O44 C85 1.382(9) . ?
O45 N15 1.275(12) . ?
O46 N15 1.134(13) . ?
O47 N16 1.246(10) . ?
O48 N16 1.203(11) . ?
N15 C82 1.455(11) . ?
N16 C88 1.454(11) . ?
C79 C84 1.354(11) . ?
C79 C80 1.404(11) . ?
C80 C81 1.351(13) . ?
C80 H80A 0.9500 . ?
C81 C82 1.404(13) . ?
C81 H81A 0.9500 . ?
C82 C83 1.363(11) . ?
C83 C84 1.397(12) . ?
C83 H83A 0.9500 . ?
C84 H84A 0.9500 . ?
C85 C90 1.384(11) . ?
C85 C86 1.385(12) . ?
C86 C87 1.385(13) . ?
C86 H86A 0.9500 . ?
C87 C88 1.372(12) . ?
C87 H87A 0.9500 . ?
C88 C89 1.398(13) . ?
C89 C90 1.363(12) . ?
C89 H89A 0.9500 . ?
C90 H90A 0.9500 . ?
O49 H49A 0.8399 . ?
O49 H49B 0.8399 . ?
O50 H50A 0.8399 . ?
O50 H50B 0.8400 . ?
O51 H51A 0.8401 . ?
O51 H51B 0.8401 . ?
O52 H52A 0.8400 . ?
O52 H52B 0.8399 . ?
O53 C91' 1.455(11) . ?
O53 C91 1.457(11) . ?
O53 H53A 0.8400 . ?
C91 C92 1.525(11) . ?
C91 C93 1.537(11) . ?
C91 H91 1.0000 . ?
C92 H92A 0.9800 . ?
C92 H92B 0.9800 . ?
C92 H92C 0.9800 . ?
C93 H93A 0.9800 . ?
C93 H93B 0.9800 . ?
C93 H93C 0.9800 . ?
C91' C92' 1.520(11) . ?
C91' C93' 1.534(11) . ?
C91' H91' 1.0000 . ?
C92' H92D 0.9800 . ?
C92' H92E 0.9800 . ?
C92' H92F 0.9800 . ?
C93' H93D 0.9800 . ?
C93' H93E 0.9800 . ?
C93' H93F 0.9800 . ?
O54 C94 1.455(10) . ?
O54 C94' 1.457(11) . ?
O54 H54A 0.8400 . ?
C94 C95 1.523(11) . ?
C94 C96 1.528(11) . ?
C94 H94 1.0000 . ?
C95 H95A 0.9800 . ?
C95 H95B 0.9800 . ?
C95 H95C 0.9800 . ?
C96 H96A 0.9800 . ?
C96 H96B 0.9800 . ?
C96 H96C 0.9800 . ?
C94' C95' 1.523(11) . ?
C94' C96' 1.525(11) . ?
C94' H94' 1.0000 . ?
C95' H95D 0.9800 . ?
C95' H95E 0.9800 . ?
C95' H95F 0.9800 . ?
C96' H96D 0.9800 . ?
C96' H96E 0.9800 . ?
C96' H96F 0.9800 . ?

loop_
_geom_hbond_atom_site_label_D
_geom_hbond_atom_site_label_H
_geom_hbond_atom_site_label_A
_geom_hbond_distance_DH
_geom_hbond_distance_HA
_geom_hbond_distance_DA
_geom_hbond_angle_DHA
_geom_hbond_site_symmetry_A
O1 H1A O49 0.84 1.84 2.677(7) 179.7 .
O2 H2A O18 0.84 1.79 2.635(8) 179.7 .
O3 H3A O53 0.84 1.79 2.633(9) 179.6 .
O4 H4A O25 0.84 1.84 2.682(8) 179.6 .
O9 H9A O18 0.84 1.91 2.683(8) 152.6 .
O9 H9B O25 0.84 1.98 2.744(8) 151.3 .
O5 H5A O51 0.84 1.79 2.626(8) 179.2 .
O6 H6A O33 0.84 1.77 2.612(7) 179.8 .
O7 H7A O54 0.84 1.76 2.602(8) 179.5 .
O8 H8A O42 0.84 1.87 2.708(8) 179.5 .
O10 H10A O33 0.84 2.01 2.776(8) 150.4 .
O10 H10B O42 0.84 1.91 2.695(8) 155.1 .
O49 H49A O17 0.84 2.06 2.898(8) 179.5 .
O49 H49B O26 0.84 1.82 2.656(8) 179.4 .
O50 H50A O17 0.84 2.02 2.857(9) 179.3 .
O50 H50B O26 0.84 2.03 2.874(8) 179.3 .
O51 H51A O34 0.84 1.94 2.777(8) 179.4 .
O51 H51B O41 0.84 1.98 2.819(8) 179.8 .
O52 H52A O34 0.84 2.00 2.838(7) 179.7 .
O52 H52B O41 0.84 2.02 2.857(8) 179.4 .
O53 H53A O50 0.84 1.90 2.738(9) 179.6 1_545
O54 H54A O52 0.84 1.78 2.619(8) 179.3 1_565

loop_
_geom_torsion_atom_site_label_1
_geom_torsion_atom_site_label_2
_geom_torsion_atom_site_label_3
_geom_torsion_atom_site_label_4
_geom_torsion
_geom_torsion_site_symmetry_1
_geom_torsion_site_symmetry_2
_geom_torsion_site_symmetry_3
_geom_torsion_site_symmetry_4
_geom_torsion_publ_flag
O3 Eu1 O1 C10 145.8(5) . . . . ?
O2 Eu1 O1 C10 -146.5(5) . . . . ?
O4 Eu1 O1 C10 71.1(5) . . . . ?
O9 Eu1 O1 C10 139.8(5) . . . . ?
N4 Eu1 O1 C10 18.9(6) . . . . ?
N3 Eu1 O1 C10 -81.4(6) . . . . ?
N2 Eu1 O1 C10 -84.2(5) . . . . ?
N1 Eu1 O1 C10 -19.6(5) . . . . ?
O3 Eu1 O2 C13 -150.7(6) . . . . ?
O1 Eu1 O2 C13 68.1(6) . . . . ?
O4 Eu1 O2 C13 132.9(5) . . . . ?
O9 Eu1 O2 C13 141.6(6) . . . . ?
N4 Eu1 O2 C13 -79.0(8) . . . . ?
N3 Eu1 O2 C13 -87.5(6) . . . . ?
N2 Eu1 O2 C13 -22.9(6) . . . . ?
N1 Eu1 O2 C13 14.9(6) . . . . ?
O1 Eu1 O3 C16 140.2(5) . . . . ?
O2 Eu1 O3 C16 73.2(6) . . . . ?
O4 Eu1 O3 C16 -147.3(6) . . . . ?
O9 Eu1 O3 C16 146.3(6) . . . . ?
N4 Eu1 O3 C16 -84.2(6) . . . . ?
N3 Eu1 O3 C16 -17.9(5) . . . . ?
N2 Eu1 O3 C16 20.5(6) . . . . ?
N1 Eu1 O3 C16 -73.6(7) . . . . ?
O3 Eu1 O4 C19 66.7(5) . . . . ?
O1 Eu1 O4 C19 -153.7(5) . . . . ?
O2 Eu1 O4 C19 141.6(5) . . . . ?
O9 Eu1 O4 C19 132.6(6) . . . . ?
N4 Eu1 O4 C19 -24.5(5) . . . . ?
N3 Eu1 O4 C19 11.8(6) . . . . ?
N2 Eu1 O4 C19 -89.7(6) . . . . ?
N1 Eu1 O4 C19 -90.4(5) . . . . ?
O3 Eu1 N1 C1 121.4(5) . . . . ?
O1 Eu1 N1 C1 -83.3(5) . . . . ?
O2 Eu1 N1 C1 -21.0(5) . . . . ?
O4 Eu1 N1 C1 -164.9(5) . . . . ?
O9 Eu1 N1 C1 -109.2(5) . . . . ?
N4 Eu1 N1 C1 132.9(5) . . . . ?
N3 Eu1 N1 C1 72.5(5) . . . . ?
N2 Eu1 N1 C1 15.5(4) . . . . ?
O3 Eu1 N1 C9 -119.0(5) . . . . ?
O1 Eu1 N1 C9 36.3(4) . . . . ?
O2 Eu1 N1 C9 98.6(4) . . . . ?
O4 Eu1 N1 C9 -45.2(4) . . . . ?
O9 Eu1 N1 C9 10.4(5) . . . . ?
N4 Eu1 N1 C9 -107.5(4) . . . . ?
N3 Eu1 N1 C9 -167.9(4) . . . . ?
N2 Eu1 N1 C9 135.1(5) . . . . ?
O3 Eu1 N1 C8 -2.5(7) . . . . ?
O1 Eu1 N1 C8 152.7(5) . . . . ?
O2 Eu1 N1 C8 -144.9(4) . . . . ?
O4 Eu1 N1 C8 71.2(5) . . . . ?
O9 Eu1 N1 C8 126.8(4) . . . . ?
N4 Eu1 N1 C8 9.0(4) . . . . ?
N3 Eu1 N1 C8 -51.4(5) . . . . ?
N2 Eu1 N1 C8 -108.4(5) . . . . ?
O3 Eu1 N2 C12 101.2(5) . . . . ?
O1 Eu1 N2 C12 -43.0(5) . . . . ?
O2 Eu1 N2 C12 38.2(5) . . . . ?
O4 Eu1 N2 C12 -105.7(6) . . . . ?
O9 Eu1 N2 C12 18.5(6) . . . . ?
N4 Eu1 N2 C12 -162.0(5) . . . . ?
N3 Eu1 N2 C12 138.4(6) . . . . ?
N1 Eu1 N2 C12 -105.0(6) . . . . ?
O3 Eu1 N2 C3 -18.1(6) . . . . ?
O1 Eu1 N2 C3 -162.3(5) . . . . ?
O2 Eu1 N2 C3 -81.2(5) . . . . ?
O4 Eu1 N2 C3 134.9(5) . . . . ?
O9 Eu1 N2 C3 -100.9(5) . . . . ?
N4 Eu1 N2 C3 78.6(5) . . . . ?
N3 Eu1 N2 C3 19.1(5) . . . . ?
N1 Eu1 N2 C3 135.6(6) . . . . ?
O3 Eu1 N2 C2 -140.3(5) . . . . ?
O1 Eu1 N2 C2 75.5(5) . . . . ?
O2 Eu1 N2 C2 156.7(5) . . . . ?
O4 Eu1 N2 C2 12.7(7) . . . . ?
O9 Eu1 N2 C2 137.0(4) . . . . ?
N4 Eu1 N2 C2 -43.5(5) . . . . ?
N3 Eu1 N2 C2 -103.1(5) . . . . ?
N1 Eu1 N2 C2 13.5(4) . . . . ?
O3 Eu1 N3 C5 -82.9(6) . . . . ?
O1 Eu1 N3 C5 130.7(5) . . . . ?
O2 Eu1 N3 C5 -165.7(6) . . . . ?
O4 Eu1 N3 C5 -16.5(6) . . . . ?
O9 Eu1 N3 C5 -101.1(6) . . . . ?
N4 Eu1 N3 C5 18.1(5) . . . . ?
N2 Eu1 N3 C5 133.8(6) . . . . ?
N1 Eu1 N3 C5 77.2(6) . . . . ?
O3 Eu1 N3 C4 154.2(6) . . . . ?
O1 Eu1 N3 C4 7.7(8) . . . . ?
O2 Eu1 N3 C4 71.3(5) . . . . ?
O4 Eu1 N3 C4 -139.5(5) . . . . ?
O9 Eu1 N3 C4 135.9(5) . . . . ?
N4 Eu1 N3 C4 -104.9(5) . . . . ?
N2 Eu1 N3 C4 10.8(5) . . . . ?
N1 Eu1 N3 C4 -45.8(5) . . . . ?
O3 Eu1 N3 C15 34.3(5) . . . . ?
O1 Eu1 N3 C15 -112.2(6) . . . . ?
O2 Eu1 N3 C15 -48.5(5) . . . . ?
O4 Eu1 N3 C15 100.6(5) . . . . ?
O9 Eu1 N3 C15 16.0(6) . . . . ?
N4 Eu1 N3 C15 135.2(5) . . . . ?
N2 Eu1 N3 C15 -109.1(5) . . . . ?
N1 Eu1 N3 C15 -165.7(5) . . . . ?
O3 Eu1 N4 C6 72.4(5) . . . . ?
O1 Eu1 N4 C6 -140.1(4) . . . . ?
O2 Eu1 N4 C6 2.1(8) . . . . ?
O4 Eu1 N4 C6 158.9(5) . . . . ?
O9 Eu1 N4 C6 132.8(4) . . . . ?
N3 Eu1 N4 C6 11.3(5) . . . . ?
N2 Eu1 N4 C6 -46.7(5) . . . . ?
N1 Eu1 N4 C6 -103.0(5) . . . . ?
O3 Eu1 N4 C7 -165.4(5) . . . . ?
O1 Eu1 N4 C7 -17.9(5) . . . . ?
O2 Eu1 N4 C7 124.3(6) . . . . ?
O4 Eu1 N4 C7 -78.9(5) . . . . ?
O9 Eu1 N4 C7 -105.0(5) . . . . ?
N3 Eu1 N4 C7 133.5(5) . . . . ?
N2 Eu1 N4 C7 75.4(5) . . . . ?
N1 Eu1 N4 C7 19.2(4) . . . . ?
O3 Eu1 N4 C18 -46.2(4) . . . . ?
O1 Eu1 N4 C18 101.3(4) . . . . ?
O2 Eu1 N4 C18 -116.5(5) . . . . ?
O4 Eu1 N4 C18 40.3(4) . . . . ?
O9 Eu1 N4 C18 14.2(5) . . . . ?
N3 Eu1 N4 C18 -107.3(4) . . . . ?
N2 Eu1 N4 C18 -165.3(4) . . . . ?
N1 Eu1 N4 C18 138.5(4) . . . . ?
C9 N1 C1 C2 -159.5(6) . . . . ?
C8 N1 C1 C2 81.9(8) . . . . ?
Eu1 N1 C1 C2 -43.5(7) . . . . ?
N1 C1 C2 N2 58.2(8) . . . . ?
C12 N2 C2 C1 75.2(8) . . . . ?
C3 N2 C2 C1 -165.5(6) . . . . ?
Eu1 N2 C2 C1 -42.1(7) . . . . ?
C12 N2 C3 C4 -165.2(7) . . . . ?
C2 N2 C3 C4 76.6(9) . . . . ?
Eu1 N2 C3 C4 -48.1(9) . . . . ?
C5 N3 C4 C3 -162.7(8) . . . . ?
C15 N3 C4 C3 77.1(9) . . . . ?
Eu1 N3 C4 C3 -40.3(8) . . . . ?
N2 C3 C4 N3 60.6(10) . . . . ?
C4 N3 C5 C6 78.7(8) . . . . ?
C15 N3 C5 C6 -160.7(7) . . . . ?
Eu1 N3 C5 C6 -45.8(8) . . . . ?
C7 N4 C6 C5 -165.1(6) . . . . ?
C18 N4 C6 C5 74.9(8) . . . . ?
Eu1 N4 C6 C5 -40.6(7) . . . . ?
N3 C5 C6 N4 60.4(9) . . . . ?
C6 N4 C7 C8 76.5(7) . . . . ?
C18 N4 C7 C8 -163.5(6) . . . . ?
Eu1 N4 C7 C8 -47.4(7) . . . . ?
C1 N1 C8 C7 -162.2(6) . . . . ?
C9 N1 C8 C7 77.8(8) . . . . ?
Eu1 N1 C8 C7 -36.3(7) . . . . ?
N4 C7 C8 N1 57.0(8) . . . . ?
C1 N1 C9 C10 66.8(8) . . . . ?
C8 N1 C9 C10 -173.7(6) . . . . ?
Eu1 N1 C9 C10 -54.5(6) . . . . ?
Eu1 O1 C10 C11 -123.2(6) . . . . ?
Eu1 O1 C10 C9 -2.2(7) . . . . ?
N1 C9 C10 O1 41.1(7) . . . . ?
N1 C9 C10 C11 163.6(6) . . . . ?
C3 N2 C12 C13 65.0(9) . . . . ?
C2 N2 C12 C13 -176.5(6) . . . . ?
Eu1 N2 C12 C13 -55.0(7) . . . . ?
Eu1 O2 C13 C12 2.0(9) . . . . ?
Eu1 O2 C13 C14 -120.7(7) . . . . ?
N2 C12 C13 O2 37.7(9) . . . . ?
N2 C12 C13 C14 159.1(7) . . . . ?
C5 N3 C15 C16 63.7(9) . . . . ?
C4 N3 C15 C16 -175.3(7) . . . . ?
Eu1 N3 C15 C16 -53.6(8) . . . . ?
Eu1 O3 C16 C15 -3.9(8) . . . . ?
Eu1 O3 C16 C17 -123.0(7) . . . . ?
N3 C15 C16 O3 40.2(9) . . . . ?
N3 C15 C16 C17 159.7(8) . . . . ?
C6 N4 C18 C19 -179.1(6) . . . . ?
C7 N4 C18 C19 61.7(7) . . . . ?
Eu1 N4 C18 C19 -59.4(6) . . . . ?
Eu1 O4 C19 C20 -118.8(6) . . . . ?
Eu1 O4 C19 C18 1.7(8) . . . . ?
N4 C18 C19 O4 40.2(7) . . . . ?
N4 C18 C19 C20 160.2(6) . . . . ?
O7 Eu2 O5 C30 147.6(7) . . . . ?
O6 Eu2 O5 C30 -143.0(7) . . . . ?
O10 Eu2 O5 C30 144.6(8) . . . . ?
O8 Eu2 O5 C30 74.6(7) . . . . ?
N7 Eu2 O5 C30 -77.1(9) . . . . ?
N8 Eu2 O5 C30 23.6(8) . . . . ?
N6 Eu2 O5 C30 -80.2(7) . . . . ?
N5 Eu2 O5 C30 -17.0(7) . . . . ?
O7 Eu2 O6 C33 -148.5(6) . . . . ?
O5 Eu2 O6 C33 72.2(5) . . . . ?
O10 Eu2 O6 C33 143.5(6) . . . . ?
O8 Eu2 O6 C33 137.1(5) . . . . ?
N7 Eu2 O6 C33 -85.4(6) . . . . ?
N8 Eu2 O6 C33 -78.9(7) . . . . ?
N6 Eu2 O6 C33 -19.9(5) . . . . ?
N5 Eu2 O6 C33 17.3(6) . . . . ?
O5 Eu2 O7 C36 140.9(6) . . . . ?
O6 Eu2 O7 C36 70.8(6) . . . . ?
O10 Eu2 O7 C36 144.0(6) . . . . ?
O8 Eu2 O7 C36 -148.9(6) . . . . ?
N7 Eu2 O7 C36 -19.9(6) . . . . ?
N8 Eu2 O7 C36 -86.0(6) . . . . ?
N6 Eu2 O7 C36 18.4(7) . . . . ?
N5 Eu2 O7 C36 -76.0(8) . . . . ?
O7 Eu2 O8 C39 67.8(6) . . . . ?
O5 Eu2 O8 C39 -153.5(6) . . . . ?
O6 Eu2 O8 C39 140.2(6) . . . . ?
O10 Eu2 O8 C39 133.8(6) . . . . ?
N7 Eu2 O8 C39 13.1(7) . . . . ?
N8 Eu2 O8 C39 -23.6(6) . . . . ?
N6 Eu2 O8 C39 -87.8(7) . . . . ?
N5 Eu2 O8 C39 -90.0(6) . . . . ?
O7 Eu2 N5 C21 122.3(6) . . . . ?
O5 Eu2 N5 C21 -85.3(5) . . . . ?
O6 Eu2 N5 C21 -20.0(6) . . . . ?
O10 Eu2 N5 C21 -108.1(5) . . . . ?
O8 Eu2 N5 C21 -164.9(5) . . . . ?
N7 Eu2 N5 C21 73.0(5) . . . . ?
N8 Eu2 N5 C21 133.1(6) . . . . ?
N6 Eu2 N5 C21 16.3(5) . . . . ?
O7 Eu2 N5 C29 -118.2(6) . . . . ?
O5 Eu2 N5 C29 34.3(6) . . . . ?
O6 Eu2 N5 C29 99.6(6) . . . . ?
O10 Eu2 N5 C29 11.4(7) . . . . ?
O8 Eu2 N5 C29 -45.3(6) . . . . ?
N7 Eu2 N5 C29 -167.5(6) . . . . ?
N8 Eu2 N5 C29 -107.4(6) . . . . ?
N6 Eu2 N5 C29 135.8(7) . . . . ?
O7 Eu2 N5 C28 0.4(10) . . . . ?
O5 Eu2 N5 C28 152.8(7) . . . . ?
O6 Eu2 N5 C28 -141.9(6) . . . . ?
O10 Eu2 N5 C28 130.0(6) . . . . ?
O8 Eu2 N5 C28 73.2(6) . . . . ?
N7 Eu2 N5 C28 -48.9(6) . . . . ?
N8 Eu2 N5 C28 11.2(6) . . . . ?
N6 Eu2 N5 C28 -105.6(6) . . . . ?
O7 Eu2 N6 C22 -142.2(5) . . . . ?
O5 Eu2 N6 C22 73.3(5) . . . . ?
O6 Eu2 N6 C22 156.2(6) . . . . ?
O10 Eu2 N6 C22 135.1(5) . . . . ?
O8 Eu2 N6 C22 9.8(8) . . . . ?
N7 Eu2 N6 C22 -105.3(5) . . . . ?
N8 Eu2 N6 C22 -45.5(5) . . . . ?
N5 Eu2 N6 C22 12.2(5) . . . . ?
O7 Eu2 N6 C32 97.6(5) . . . . ?
O5 Eu2 N6 C32 -46.9(5) . . . . ?
O6 Eu2 N6 C32 35.9(5) . . . . ?
O10 Eu2 N6 C32 14.8(6) . . . . ?
O8 Eu2 N6 C32 -110.5(6) . . . . ?
N7 Eu2 N6 C32 134.5(5) . . . . ?
N8 Eu2 N6 C32 -165.8(5) . . . . ?
N5 Eu2 N6 C32 -108.0(5) . . . . ?
O7 Eu2 N6 C23 -18.9(6) . . . . ?
O5 Eu2 N6 C23 -163.4(5) . . . . ?
O6 Eu2 N6 C23 -80.5(5) . . . . ?
O10 Eu2 N6 C23 -101.6(5) . . . . ?
O8 Eu2 N6 C23 133.1(5) . . . . ?
N7 Eu2 N6 C23 18.0(5) . . . . ?
N8 Eu2 N6 C23 77.8(5) . . . . ?
N5 Eu2 N6 C23 135.5(6) . . . . ?
O7 Eu2 N7 C35 34.6(4) . . . . ?
O5 Eu2 N7 C35 -112.5(6) . . . . ?
O6 Eu2 N7 C35 -47.4(5) . . . . ?
O10 Eu2 N7 C35 15.9(6) . . . . ?
O8 Eu2 N7 C35 100.7(5) . . . . ?
N8 Eu2 N7 C35 135.6(5) . . . . ?
N6 Eu2 N7 C35 -109.1(5) . . . . ?
N5 Eu2 N7 C35 -165.1(5) . . . . ?
O7 Eu2 N7 C24 156.2(6) . . . . ?
O5 Eu2 N7 C24 9.2(8) . . . . ?
O6 Eu2 N7 C24 74.3(5) . . . . ?
O10 Eu2 N7 C24 137.6(5) . . . . ?
O8 Eu2 N7 C24 -137.6(5) . . . . ?
N8 Eu2 N7 C24 -102.8(5) . . . . ?
N6 Eu2 N7 C24 12.5(5) . . . . ?
N5 Eu2 N7 C24 -43.5(6) . . . . ?
O7 Eu2 N7 C25 -82.6(5) . . . . ?
O5 Eu2 N7 C25 130.3(5) . . . . ?
O6 Eu2 N7 C25 -164.5(5) . . . . ?
O10 Eu2 N7 C25 -101.2(5) . . . . ?
O8 Eu2 N7 C25 -16.4(5) . . . . ?
N8 Eu2 N7 C25 18.4(5) . . . . ?
N6 Eu2 N7 C25 133.7(5) . . . . ?
N5 Eu2 N7 C25 77.7(5) . . . . ?
O7 Eu2 N8 C27 -166.8(6) . . . . ?
O5 Eu2 N8 C27 -21.7(6) . . . . ?
O6 Eu2 N8 C27 125.2(6) . . . . ?
O10 Eu2 N8 C27 -106.7(6) . . . . ?
O8 Eu2 N8 C27 -80.7(5) . . . . ?
N7 Eu2 N8 C27 132.2(6) . . . . ?
N6 Eu2 N8 C27 73.8(6) . . . . ?
N5 Eu2 N8 C27 17.4(5) . . . . ?
O7 Eu2 N8 C38 -47.1(5) . . . . ?
O5 Eu2 N8 C38 98.1(5) . . . . ?
O6 Eu2 N8 C38 -115.0(6) . . . . ?
O10 Eu2 N8 C38 13.1(6) . . . . ?
O8 Eu2 N8 C38 39.1(5) . . . . ?
N7 Eu2 N8 C38 -108.0(5) . . . . ?
N6 Eu2 N8 C38 -166.4(5) . . . . ?
N5 Eu2 N8 C38 137.2(5) . . . . ?
O7 Eu2 N8 C26 71.2(5) . . . . ?
O5 Eu2 N8 C26 -143.7(5) . . . . ?
O6 Eu2 N8 C26 3.2(9) . . . . ?
O10 Eu2 N8 C26 131.3(5) . . . . ?
O8 Eu2 N8 C26 157.3(6) . . . . ?
N7 Eu2 N8 C26 10.2(5) . . . . ?
N6 Eu2 N8 C26 -48.2(6) . . . . ?
N5 Eu2 N8 C26 -104.6(6) . . . . ?
C29 N5 C21 C22 -160.2(7) . . . . ?
C28 N5 C21 C22 78.8(9) . . . . ?
Eu2 N5 C21 C22 -44.2(8) . . . . ?
C32 N6 C22 C21 78.4(9) . . . . ?
C23 N6 C22 C21 -163.8(7) . . . . ?
Eu2 N6 C22 C21 -39.4(8) . . . . ?
N5 C21 C22 N6 57.1(9) . . . . ?
C22 N6 C23 C24 79.1(8) . . . . ?
C32 N6 C23 C24 -162.3(6) . . . . ?
Eu2 N6 C23 C24 -47.7(8) . . . . ?
C35 N7 C24 C23 79.4(8) . . . . ?
C25 N7 C24 C23 -163.5(7) . . . . ?
Eu2 N7 C24 C23 -41.5(8) . . . . ?
N6 C23 C24 N7 60.4(9) . . . . ?
C35 N7 C25 C26 -163.9(6) . . . . ?
C24 N7 C25 C26 78.2(8) . . . . ?
Eu2 N7 C25 C26 -46.8(7) . . . . ?
C27 N8 C26 C25 -162.8(7) . . . . ?
C38 N8 C26 C25 76.5(9) . . . . ?
Eu2 N8 C26 C25 -39.2(8) . . . . ?
N7 C25 C26 N8 59.9(9) . . . . ?
C38 N8 C27 C28 -162.1(7) . . . . ?
C26 N8 C27 C28 77.8(9) . . . . ?
Eu2 N8 C27 C28 -45.6(8) . . . . ?
C21 N5 C28 C27 -161.5(7) . . . . ?
C29 N5 C28 C27 77.0(9) . . . . ?
Eu2 N5 C28 C27 -38.5(8) . . . . ?
N8 C27 C28 N5 58.4(10) . . . . ?
C21 N5 C29 C30 66.3(10) . . . . ?
C28 N5 C29 C30 -173.1(8) . . . . ?
Eu2 N5 C29 C30 -53.7(9) . . . . ?
Eu2 O5 C30 C29 -4.6(12) . . . . ?
Eu2 O5 C30 C31 -125.6(7) . . . . ?
N5 C29 C30 O5 41.6(12) . . . . ?
N5 C29 C30 C31 162.4(9) . . . . ?
C22 N6 C32 C33 -179.2(7) . . . . ?
C23 N6 C32 C33 62.7(8) . . . . ?
Eu2 N6 C32 C33 -55.4(7) . . . . ?
Eu2 O6 C33 C34 -120.7(7) . . . . ?
Eu2 O6 C33 C32 -1.7(8) . . . . ?
N6 C32 C33 O6 40.4(8) . . . . ?
N6 C32 C33 C34 160.2(7) . . . . ?
C24 N7 C35 C36 -175.9(7) . . . . ?
C25 N7 C35 C36 67.0(9) . . . . ?
Eu2 N7 C35 C36 -51.2(8) . . . . ?
Eu2 O7 C36 C35 0.3(9) . . . . ?
Eu2 O7 C36 C37 -121.2(6) . . . . ?
N7 C35 C36 O7 35.6(10) . . . . ?
N7 C35 C36 C37 156.4(7) . . . . ?
C27 N8 C38 C39 63.0(10) . . . . ?
C26 N8 C38 C39 -177.2(7) . . . . ?
Eu2 N8 C38 C39 -57.6(8) . . . . ?
Eu2 O8 C39 C38 2.2(10) . . . . ?
Eu2 O8 C39 C40 -119.8(6) . . . . ?
N8 C38 C39 O8 39.0(10) . . . . ?
N8 C38 C39 C40 159.7(7) . . . . ?
O12 S1 C41 F2 179.8(6) . . . . ?
O11 S1 C41 F2 60.4(7) . . . . ?
O13 S1 C41 F2 -60.2(7) . . . . ?
O12 S1 C41 F1 -59.2(6) . . . . ?
O11 S1 C41 F1 -178.7(6) . . . . ?
O13 S1 C41 F1 60.8(6) . . . . ?
O12 S1 C41 F3 57.6(7) . . . . ?
O11 S1 C41 F3 -61.8(7) . . . . ?
O13 S1 C41 F3 177.7(6) . . . . ?
O16 S2 C42 F5 -57.9(9) . . . . ?
O14 S2 C42 F5 62.4(9) . . . . ?
O15 S2 C42 F5 179.4(8) . . . . ?
O16 S2 C42 F6 -177.3(7) . . . . ?
O14 S2 C42 F6 -57.0(8) . . . . ?
O15 S2 C42 F6 59.9(9) . . . . ?
O16 S2 C42 F4 62.7(8) . . . . ?
O14 S2 C42 F4 -177.1(7) . . . . ?
O15 S2 C42 F4 -60.1(8) . . . . ?
O17 P1 O19 C43 -40.1(7) . . . . ?
O18 P1 O19 C43 -171.1(6) . . . . ?
O20 P1 O19 C43 74.0(7) . . . . ?
O17 P1 O20 C49 -177.1(6) . . . . ?
O18 P1 O20 C49 -45.3(7) . . . . ?
O19 P1 O20 C49 65.6(7) . . . . ?
P1 O19 C43 C48 100.2(8) . . . . ?
P1 O19 C43 C44 -84.3(10) . . . . ?
C48 C43 C44 C45 1.4(16) . . . . ?
O19 C43 C44 C45 -173.9(9) . . . . ?
C43 C44 C45 C46 -0.9(18) . . . . ?
C44 C45 C46 C47 0.1(17) . . . . ?
C44 C45 C46 N9 178.3(10) . . . . ?
O21 N9 C46 C45 4.2(16) . . . . ?
O22 N9 C46 C45 -168.3(10) . . . . ?
O21 N9 C46 C47 -177.6(11) . . . . ?
O22 N9 C46 C47 9.9(13) . . . . ?
C45 C46 C47 C48 0.4(15) . . . . ?
N9 C46 C47 C48 -177.8(9) . . . . ?
C44 C43 C48 C47 -0.9(14) . . . . ?
O19 C43 C48 C47 174.5(8) . . . . ?
C46 C47 C48 C43 0.0(14) . . . . ?
P1 O20 C49 C50 -5.5(12) . . . . ?
P1 O20 C49 C54 179.4(7) . . . . ?
O20 C49 C50 C51 179.4(8) . . . . ?
C54 C49 C50 C51 -5.8(14) . . . . ?
C49 C50 C51 C52 1.1(14) . . . . ?
C50 C51 C52 C53 5.7(16) . . . . ?
C50 C51 C52 N10 -179.4(8) . . . . ?
O24 N10 C52 C51 1.2(14) . . . . ?
O23 N10 C52 C51 -177.3(10) . . . . ?
O24 N10 C52 C53 176.6(9) . . . . ?
O23 N10 C52 C53 -2.0(14) . . . . ?
C51 C52 C53 C54 -7.5(16) . . . . ?
N10 C52 C53 C54 177.4(9) . . . . ?
C52 C53 C54 C49 2.4(15) . . . . ?
C50 C49 C54 C53 4.0(15) . . . . ?
O20 C49 C54 C53 179.2(9) . . . . ?
O26 P2 O27 C55 172.9(6) . . . . ?
O25 P2 O27 C55 -55.1(7) . . . . ?
O28 P2 O27 C55 56.6(6) . . . . ?
O26 P2 O28 C61 -37.1(7) . . . . ?
O25 P2 O28 C61 -168.4(6) . . . . ?
O27 P2 O28 C61 75.9(6) . . . . ?
P2 O27 C55 C56 -119.5(7) . . . . ?
P2 O27 C55 C60 65.2(9) . . . . ?
C60 C55 C56 C57 -0.6(12) . . . . ?
O27 C55 C56 C57 -175.8(7) . . . . ?
C55 C56 C57 C58 -0.5(11) . . . . ?
C56 C57 C58 C59 1.7(12) . . . . ?
C56 C57 C58 N11 178.9(7) . . . . ?
O30 N11 C58 C57 -176.0(8) . . . . ?
O29 N11 C58 C57 4.9(11) . . . . ?
O30 N11 C58 C59 1.4(12) . . . . ?
O29 N11 C58 C59 -177.7(8) . . . . ?
C57 C58 C59 C60 -1.7(13) . . . . ?
N11 C58 C59 C60 -179.0(8) . . . . ?
C58 C59 C60 C55 0.6(12) . . . . ?
C56 C55 C60 C59 0.5(12) . . . . ?
O27 C55 C60 C59 175.6(7) . . . . ?
P2 O28 C61 C66 160.3(7) . . . . ?
P2 O28 C61 C62 -20.9(11) . . . . ?
C66 C61 C62 C63 -0.7(15) . . . . ?
O28 C61 C62 C63 -179.5(9) . . . . ?
C61 C62 C63 C64 -0.9(16) . . . . ?
C62 C63 C64 C65 2.5(17) . . . . ?
C62 C63 C64 N12 -179.1(10) . . . . ?
O31 N12 C64 C65 10.7(16) . . . . ?
O32 N12 C64 C65 -171.7(11) . . . . ?
O31 N12 C64 C63 -167.7(12) . . . . ?
O32 N12 C64 C63 9.8(17) . . . . ?
C63 C64 C65 C66 -2.3(16) . . . . ?
N12 C64 C65 C66 179.3(9) . . . . ?
O28 C61 C66 C65 179.7(8) . . . . ?
C62 C61 C66 C65 0.8(14) . . . . ?
C64 C65 C66 C61 0.6(15) . . . . ?
O34 P3 O35 C67 -178.8(5) . . . . ?
O33 P3 O35 C67 49.7(6) . . . . ?
O36 P3 O35 C67 -62.2(6) . . . . ?
O34 P3 O36 C73 31.3(7) . . . . ?
O33 P3 O36 C73 162.9(6) . . . . ?
O35 P3 O36 C73 -81.6(6) . . . . ?
P3 O35 C67 C72 -62.7(9) . . . . ?
P3 O35 C67 C68 119.2(6) . . . . ?
C72 C67 C68 C69 1.8(11) . . . . ?
O35 C67 C68 C69 180.0(7) . . . . ?
C67 C68 C69 C70 -0.8(11) . . . . ?
C68 C69 C70 C71 -1.0(12) . . . . ?
C68 C69 C70 N13 -179.5(7) . . . . ?
O38 N13 C70 C71 -7.1(11) . . . . ?
O37 N13 C70 C71 170.2(8) . . . . ?
O38 N13 C70 C69 171.4(8) . . . . ?
O37 N13 C70 C69 -11.3(11) . . . . ?
C69 C70 C71 C72 1.8(11) . . . . ?
N13 C70 C71 C72 -179.7(7) . . . . ?
O35 C67 C72 C71 -179.1(7) . . . . ?
C68 C67 C72 C71 -1.0(11) . . . . ?
C70 C71 C72 C67 -0.8(11) . . . . ?
P3 O36 C73 C74 -150.7(6) . . . . ?
P3 O36 C73 C78 30.2(11) . . . . ?
O36 C73 C74 C75 180.0(7) . . . . ?
C78 C73 C74 C75 -1.0(13) . . . . ?
C73 C74 C75 C76 -2.4(13) . . . . ?
C74 C75 C76 C77 4.3(14) . . . . ?
C74 C75 C76 N14 -176.7(8) . . . . ?
O39 N14 C76 C77 -6.8(16) . . . . ?
O40 N14 C76 C77 176.3(10) . . . . ?
O39 N14 C76 C75 174.2(11) . . . . ?
O40 N14 C76 C75 -2.7(15) . . . . ?
C75 C76 C77 C78 -2.7(14) . . . . ?
N14 C76 C77 C78 178.4(8) . . . . ?
C76 C77 C78 C73 -0.8(13) . . . . ?
O36 C73 C78 C77 -178.4(7) . . . . ?
C74 C73 C78 C77 2.6(14) . . . . ?
O41 P4 O43 C79 42.1(7) . . . . ?
O42 P4 O43 C79 174.2(6) . . . . ?
O44 P4 O43 C79 -70.6(6) . . . . ?
O41 P4 O44 C85 175.3(6) . . . . ?
O42 P4 O44 C85 43.0(6) . . . . ?
O43 P4 O44 C85 -68.6(6) . . . . ?
P4 O43 C79 C84 -103.2(8) . . . . ?
P4 O43 C79 C80 80.5(9) . . . . ?
C84 C79 C80 C81 -1.0(14) . . . . ?
O43 C79 C80 C81 175.2(9) . . . . ?
C79 C80 C81 C82 0.9(15) . . . . ?
C80 C81 C82 C83 -0.7(15) . . . . ?
C80 C81 C82 N15 -177.4(9) . . . . ?
O46 N15 C82 C83 6.6(15) . . . . ?
O45 N15 C82 C83 -177.1(9) . . . . ?
O46 N15 C82 C81 -176.5(12) . . . . ?
O45 N15 C82 C81 -0.2(13) . . . . ?
C81 C82 C83 C84 0.4(14) . . . . ?
N15 C82 C83 C84 177.2(8) . . . . ?
O43 C79 C84 C83 -175.6(8) . . . . ?
C80 C79 C84 C83 0.7(13) . . . . ?
C82 C83 C84 C79 -0.4(13) . . . . ?
P4 O44 C85 C90 21.3(10) . . . . ?
P4 O44 C85 C86 -160.9(6) . . . . ?
O44 C85 C86 C87 -179.0(8) . . . . ?
C90 C85 C86 C87 -1.1(13) . . . . ?
C85 C86 C87 C88 -0.4(14) . . . . ?
C86 C87 C88 C89 -0.2(13) . . . . ?
C86 C87 C88 N16 179.5(8) . . . . ?
O48 N16 C88 C87 -6.9(12) . . . . ?
O47 N16 C88 C87 170.8(8) . . . . ?
O48 N16 C88 C89 172.8(8) . . . . ?
O47 N16 C88 C89 -9.5(11) . . . . ?
C87 C88 C89 C90 2.3(12) . . . . ?
N16 C88 C89 C90 -177.5(7) . . . . ?
C88 C89 C90 C85 -3.7(12) . . . . ?
O44 C85 C90 C89 -179.1(7) . . . . ?
C86 C85 C90 C89 3.2(12) . . . . ?
